data_7713773
loop_
_publ_author_name
'Delaporte , Sol\`ene'
'Ab\'anades L\'azaro, Isabel'
'Lopez-Cabrelles, Javier'
'Mazarakioti, Eleni C.'
'Chebourou, Sarah'
'Vit\'orica-Yrez\'abal, I\~nigo J.'
'Gim\'enez-Marqu\'es, M\'onica'
'Minguez Espallargas, Guillermo'

_publ_section_title
;
 Imparting structural robustness of Metal-Organic Cages based on
 oxo-dimolybdenum clusters
;
_journal_name_full 'Dalton Transactions'
_journal_paper_doi 10.1039/D3DT02482B
_journal_year 2023
_chemical_formula_moiety 'C126 H102 Mo12 N12 O60, 6(C2 H8 N), 2(C3 H7 N O)'
_chemical_formula_sum 'C144 H164 Mo12 N20 O62'
_chemical_formula_weight 4318.22
_space_group_crystal_system monoclinic
_space_group_IT_number 14
_space_group_name_Hall '-P 2ybc'
_space_group_name_H-M_alt 'P 1 21/c 1'
_atom_sites_solution_hydrogens geom
_atom_sites_solution_primary dual
_audit_creation_date 2022-11-25
_audit_creation_method
;
Olex2 1.5
(compiled 2022.04.07 svn.rca3783a0 for OlexSys, GUI svn.r6498)
;
_audit_update_record
;
2023-04-21 deposited with the CCDC.	2023-08-22 downloaded from the CCDC.
;
_cell_angle_alpha 90
_cell_angle_beta 101.313(5)
_cell_angle_gamma 90
_cell_formula_units_Z 2
_cell_length_a 21.5269(11)
_cell_length_b 14.7675(7)
_cell_length_c 32.448(2)
_cell_measurement_reflns_used 12325
_cell_measurement_temperature 120.00(10)
_cell_measurement_theta_max 17.8310
_cell_measurement_theta_min 3.0060
_cell_volume 10114.7(10)
_computing_cell_refinement 'CrysAlisPro 1.171.41.109a (Rigaku OD, 2021)'
_computing_data_collection 'CrysAlisPro 1.171.41.109a (Rigaku OD, 2021)'
_computing_data_reduction 'CrysAlisPro 1.171.41.109a (Rigaku OD, 2021)'
_computing_molecular_graphics 'Olex2 1.5 (Dolomanov et al., 2009)'
_computing_publication_material 'Olex2 1.5 (Dolomanov et al., 2009)'
_computing_structure_refinement 'SHELXL 2019/2 (Sheldrick, 2015)'
_computing_structure_solution 'SHELXT  (Sheldrick, 2015)'
_diffrn_ambient_environment N~2~
_diffrn_ambient_temperature 120.00(10)
_diffrn_detector 'CCD plate'
_diffrn_detector_area_resol_mean 16.0267
_diffrn_detector_type Sapphire3
_diffrn_measured_fraction_theta_full 0.998
_diffrn_measured_fraction_theta_max 0.998
_diffrn_measurement_details
;
List of Runs (angles in degrees, time in seconds):

  # Type    Start    End  Width  t~exp~   \w     \q     \k     \f   Frames
#--------------------------------------------------------------------------
  1  \w    -85.00   6.00   1.00   20.00    --  -16.06 -57.00 -90.00   91
  2  \w    -85.00   6.00   1.00   20.00    --  -16.06 -57.00  90.00   91
  3  \w    -85.00   6.00   1.00   20.00    --  -16.06 -57.00-180.00   91
  4  \w    -48.00  42.00   1.00   20.00    --  -16.06  77.00  60.00   90
  5  \w    -48.00  42.00   1.00   20.00    --  -16.06  77.00 150.00   90
  6  \w    -85.00   6.00   1.00   20.00    --  -16.06 -57.00   0.00   91
  7  \w    -48.00  42.00   1.00   20.00    --  -16.06  77.00 -30.00   90
  8  \w    -42.00  49.00   1.00   20.00    --   16.99 -77.00-120.00   91
  9  \w    -43.00  54.00   1.00   20.00    --  -16.06  38.00 -30.00   97
 10  \w    -78.00  -9.00   1.00   20.00    --  -16.06 131.00  70.76   69
 11  \w    -15.00  60.00   1.00   20.00    --   16.99 -99.00 -90.00   75
 12  \w    -15.00  42.00   1.00   20.00    --   16.99  77.00 -30.00   57
 13  \w    -15.00  42.00   1.00   20.00    --   16.99  77.00-180.00   57
 14  \w      7.00  76.00   1.00   20.00    --   16.99-126.00  -1.32   69
;
_diffrn_measurement_device 'four-circle diffractometer'
_diffrn_measurement_device_type 'SuperNova, Single source at offset/far, Sapphire3'
_diffrn_measurement_method '\w scans'
_diffrn_orient_matrix_type 'CrysAlisPro convention (1999,Acta A55,543-557)'
_diffrn_orient_matrix_UB_11 0.0047456000
_diffrn_orient_matrix_UB_12 -0.0038822000
_diffrn_orient_matrix_UB_13 -0.0209379000
_diffrn_orient_matrix_UB_21 -0.0025888000
_diffrn_orient_matrix_UB_22 0.0476801000
_diffrn_orient_matrix_UB_23 -0.0023578000
_diffrn_orient_matrix_UB_31 0.0331738000
_diffrn_orient_matrix_UB_32 0.0042968000
_diffrn_orient_matrix_UB_33 0.0072939000
_diffrn_radiation_monochromator mirror
_diffrn_radiation_probe x-ray
_diffrn_radiation_type 'Mo K\a'
_diffrn_radiation_wavelength 0.71073
_diffrn_reflns_av_unetI/netI 0.0807
_diffrn_reflns_Laue_measured_fraction_full 0.998
_diffrn_reflns_Laue_measured_fraction_max 0.998
_diffrn_reflns_limit_h_max 21
_diffrn_reflns_limit_h_min -21
_diffrn_reflns_limit_k_max 14
_diffrn_reflns_limit_k_min 0
_diffrn_reflns_limit_l_max 32
_diffrn_reflns_limit_l_min 0
_diffrn_reflns_number 10579
_diffrn_reflns_point_group_measured_fraction_full 0.998
_diffrn_reflns_point_group_measured_fraction_max 0.998
_diffrn_reflns_theta_full 20.815
_diffrn_reflns_theta_max 20.815
_diffrn_reflns_theta_min 2.804
_diffrn_source 'micro-focus sealed X-ray tube'
_diffrn_source_type 'SuperNova (Mo) X-ray Source'
_exptl_absorpt_coefficient_mu 0.794
_exptl_absorpt_correction_T_max 1.00000
_exptl_absorpt_correction_T_min 0.79815
_exptl_absorpt_correction_type multi-scan
_exptl_absorpt_process_details
;
CrysAlisPro 1.171.41.109a (Rigaku Oxford Diffraction, 2021)
Empirical absorption correction using spherical harmonics,
implemented in SCALE3 ABSPACK scaling algorithm.
;
_exptl_crystal_colour 'clear red'
_exptl_crystal_colour_lustre clear
_exptl_crystal_colour_primary red
_exptl_crystal_density_diffrn 1.418
_exptl_crystal_description needle
_exptl_crystal_F_000 4336
_exptl_crystal_size_max 0.09
_exptl_crystal_size_mid 0.03
_exptl_crystal_size_min 0.03
_refine_diff_density_max 1.297
_refine_diff_density_min -1.178
_refine_diff_density_rms 0.213
_refine_ls_extinction_method none
_refine_ls_goodness_of_fit_ref 1.023
_refine_ls_hydrogen_treatment constr
_refine_ls_matrix_type full
_refine_ls_number_parameters 1217
_refine_ls_number_reflns 10579
_refine_ls_number_restraints 1706
_refine_ls_restrained_S_all 0.949
_refine_ls_R_factor_all 0.1613
_refine_ls_R_factor_gt 0.1309
_refine_ls_shift/su_max 0.000
_refine_ls_shift/su_mean 0.000
_refine_ls_structure_factor_coef Fsqd
_refine_ls_weighting_details 'w=1/[\s^2^(Fo^2^)+(0.1791P)^2^+332.0431P] where P=(Fo^2^+2Fc^2^)/3'
_refine_ls_weighting_scheme calc
_refine_ls_wR_factor_gt 0.3314
_refine_ls_wR_factor_ref 0.3600
_reflns_Friedel_coverage 0.000
_reflns_number_gt 7691
_reflns_number_total 10579
_reflns_threshold_expression 'I > 2\s(I)'
_cod_data_source_file d3dt02482b2.cif
_cod_data_source_block MUV27-py-CH3
_cod_original_cell_volume 10114.8(10)
_cod_database_code 7713773
_shelx_shelxl_version_number 2019/2
_shelx_space_group_comment
;
The symmetry employed for this shelxl refinement is uniquely defined
by the following loop, which should always be used as a source of
symmetry information in preference to the above space-group names.
They are only intended as comments.
;
_shelx_estimated_absorpt_t_max 0.977
_shelx_estimated_absorpt_t_min 0.932
_olex2_refinement_description
;
1. Twinned data refinement
 Scales: 0.749(4)
 0.251(4)
2. Fixed Uiso
 At 1.2 times of:
  All C(H) groups, All N(H,H) groups
 At 1.5 times of:
  All C(H,H,H) groups
3. Restrained distances
 N8-C82 = N8-C83
 1.45 with sigma of 0.02
 C82-C83
 2.4 with sigma of 0.02
 C21-C16
 1.45 with sigma of 0.02
 Mo4-N4 \\sim Mo4-N0
 with sigma of 0.02
 C69-C70 \\sim C63-C64
 with sigma of 0.02
 N4-C38 \\sim N0-C32
 with sigma of 0.02
 N4-C28 \\sim N0-C34
 with sigma of 0.02
 Mo6-C67 \\sim Mo6-C61
 with sigma of 0.04
 C66-C68 \\sim C72-C62
 with sigma of 0.04
 N7-C71 \\sim N6-C65
 with sigma of 0.02
 C38-C37 \\sim C32-C31
 with sigma of 0.02
 C37-C30 \\sim C31-C36
 with sigma of 0.02
 C28-C29 \\sim C34-C35
 with sigma of 0.02
 C30-C33 \\sim C36-C60
 with sigma of 0.02
 C30-C29 \\sim C36-C35
 with sigma of 0.02
 N7-C70 \\sim N6-C64
 with sigma of 0.04
 C69-C71 \\sim C63-C65
 with sigma of 0.04
 Mo4-C38 \\sim Mo4-C32
 with sigma of 0.04
 Mo4-C28 \\sim Mo4-C34
 with sigma of 0.04
 C70-C68 \\sim C64-C62
 with sigma of 0.04
 N4-C37 \\sim N0-C31
 with sigma of 0.04
 N4-C29 \\sim N0-C35
 with sigma of 0.04
 N7-C67 \\sim N6-C61
 with sigma of 0.02
 C38-C28 \\sim C32-C34
 with sigma of 0.04
 C69-C66 \\sim C63-C72
 with sigma of 0.02
 C38-C30 \\sim C32-C36
 with sigma of 0.04
 C69-C68 \\sim C63-C62
 with sigma of 0.02
 C67-C68 \\sim C61-C62
 with sigma of 0.02
 C71-C70 \\sim C65-C64
 with sigma of 0.02
 C37-C33 \\sim C31-C60
 with sigma of 0.04
 C37-C29 \\sim C31-C35
 with sigma of 0.04
 Mo6-C71 \\sim Mo6-C65
 with sigma of 0.04
 N7-C68 \\sim N6-C62
 with sigma of 0.04
 C69-C67 \\sim C63-C61
 with sigma of 0.04
 C28-C30 \\sim C34-C36
 with sigma of 0.04
 C67-C71 \\sim C61-C65
 with sigma of 0.04
 C66-C70 \\sim C72-C64
 with sigma of 0.04
 C33-C29 \\sim C60-C35
 with sigma of 0.04
 Mo6-N7 \\sim Mo6-N6
 with sigma of 0.02
 C52-C51 \\sim C57-C56
 with sigma of 0.02
 C52-C50 \\sim C57-C55
 with sigma of 0.04
 C50-C59 \\sim C55-C58
 with sigma of 0.02
 C50-C48 \\sim C55-C53
 with sigma of 0.04
 C50-C51 \\sim C55-C56
 with sigma of 0.02
 N5-C52 \\sim N5-C57
 with sigma of 0.02
 C49-C48 \\sim C54-C53
 with sigma of 0.02
 N5-C49 \\sim N5-C54
 with sigma of 0.04
 C51-C59 \\sim C56-C58
 with sigma of 0.04
 N5-C51 \\sim N5-C56
 with sigma of 0.04
 C49-C51 \\sim C54-C56
 with sigma of 0.04
 C49-C59 \\sim C54-C58
 with sigma of 0.04
 N5-C48 \\sim N5-C53
 with sigma of 0.02
 C49-C50 \\sim C54-C55
 with sigma of 0.02
4. Restrained planarity
 N6, C63, C61, C65, C72, C64, C62
 with sigma of 0.1
 C59, C50, C51, C49, C48, N5, C52
 with sigma of 0.1
5. Uiso/Uaniso restraints and constraints
N4 \\sim C38 \\sim C37 \\sim C28 \\sim C30 \\sim C33 \\sim C29 \\sim N0 \\sim
C32 \\sim C31 \\sim C34 \\sim C36 \\sim C60 \\sim C35: within 2A with sigma of
0.04 and sigma for terminal atoms of 0.08 within 2A
N7 \\sim C69 \\sim C67 \\sim C71 \\sim C66 \\sim C70 \\sim C68 \\sim N6 \\sim
C63 \\sim C61 \\sim C65 \\sim C72 \\sim C64 \\sim C62: within 2A with sigma of
0.04 and sigma for terminal atoms of 0.08 within 2A
N5 \\sim C49 \\sim C52 \\sim C50 \\sim C48 \\sim C51 \\sim C59 \\sim C53 \\sim
C54 \\sim C55 \\sim C56 \\sim C57 \\sim C58: within 2A with sigma of 0.02 and
sigma for terminal atoms of 0.04 within 2A
C52 \\sim C57: within 2A with sigma of 0.002 and sigma for terminal atoms of
0.004 within 2A
6. Rigid body (RIGU) restrains
 C37, Mo6, O24, O22, O21, O25, N7, Mo5, C73, C67, C71, O23, O18, N5, C74, O26,
 C68, C70, C47, C52, C48, C79, C75, C69, O17, C44, C51, C49, C78, C76, C66, C43,
  C45, C50, C77, C81, C80, C42, C40, C59, O29, O30, O27, O28, C46, C41, C39,
 Mo1, O19, O20, O16, O15, O3, O1, O2, N1, Mo2, Mo4, C5, C1, O5, N2, O4, O14,
 O12, O11, N4, Mo3, C4, C2, C13, C7, C11, C38, C28, O13, O10, N3, C3, O6, C14,
 C8, C10, C29, C21, C26, C22, C6, C15, C19, C9, C30, C16, O9, C25, C23, C18,
 C12, C33, C17, C24, C20, C27, O7, O8
 with sigma for 1-2 distances of 0.002 and sigma for 1-3 distances of 0.002
 N6, C63, C61, C65, C72, C64, C62
 with sigma for 1-2 distances of 0.004 and sigma for 1-3 distances of 0.004
 N0, C32, C31, C34, C36, C60, C35
 with sigma for 1-2 distances of 0.004 and sigma for 1-3 distances of 0.004
 N4, C38, C37, C28, C30, C33, C29
 with sigma for 1-2 distances of 0.004 and sigma for 1-3 distances of 0.004
 N7, C69, C67, C71, C66, C70, C68
 with sigma for 1-2 distances of 0.004 and sigma for 1-3 distances of 0.004
 C54, C57, C55, C53, C56, C58
 with sigma for 1-2 distances of 0.004 and sigma for 1-3 distances of 0.004
 C49, C52, C50, C48, C51, C59
 with sigma for 1-2 distances of 0.004 and sigma for 1-3 distances of 0.004
 C5S, C4S, N3S, C2S, O1S
 with sigma for 1-2 distances of 0.002 and sigma for 1-3 distances of 0.002
7. Others
 Sof(C31)=Sof(H31)=Sof(C36)=Sof(C35)=Sof(H35)=Sof(C34)=Sof(H34)=Sof(N0)=
 Sof(C32)=Sof(H32)=Sof(C60)=Sof(H60A)=Sof(H60B)=Sof(H60C)=1-FVAR(1)
 Sof(N4)=Sof(C38)=Sof(H38)=Sof(C37)=Sof(H37)=Sof(C28)=Sof(H28)=Sof(C30)=
 Sof(C33)=Sof(H33A)=Sof(H33B)=Sof(H33C)=Sof(C29)=Sof(H29)=FVAR(1)
 Sof(N6)=Sof(C63)=Sof(C61)=Sof(H61)=Sof(C65)=Sof(H65)=Sof(C72)=Sof(H72A)=
 Sof(H72B)=Sof(H72C)=Sof(C64)=Sof(H64)=Sof(C62)=Sof(H62)=1-FVAR(2)
 Sof(N7)=Sof(C71)=Sof(H71)=Sof(C70)=Sof(H70)=Sof(C69)=Sof(C68)=Sof(H68)=
 Sof(C67)=Sof(H67)=Sof(C66)=Sof(H66A)=Sof(H66B)=Sof(H66C)=FVAR(2)
 Sof(C53)=Sof(H53)=Sof(C54)=Sof(H54)=Sof(C55)=Sof(C56)=Sof(H56)=Sof(C57)=
 Sof(H57)=Sof(C58)=Sof(H58A)=Sof(H58B)=Sof(H58C)=1-FVAR(3)
 Sof(C49)=Sof(H49)=Sof(C52)=Sof(H52)=Sof(C50)=Sof(C48)=Sof(H48)=Sof(C51)=
 Sof(H51)=Sof(C59)=Sof(H59A)=Sof(H59B)=Sof(H59C)=FVAR(3)
8.a Secondary CH2 refined with riding coordinates:
 N9(H9A,H9B), N8(H8A,H8B), N10(H10A,H10B)
8.b Me refined with riding coordinates:
 C12(H12A,H12B,H12C), C4S(H4SA,H4SB,H4SC), C6(H6A,H6B,H6C), C83(H83A,H83B,
 H83C), C86(H86A,H86B,H86C), C85(H85A,H85B,H85C), C84(H84A,H84B,H84C), C27(H27A,
 H27B,H27C), C66(H66A,H66B,H66C), C33(H33A,H33B,H33C), C59(H59A,H59B,H59C),
 C87(H87A,H87B,H87C), C82(H82A,H82B,H82C), C60(H60A,H60B,H60C), C72(H72A,H72B,
 H72C), C5S(H5SA,H5SB,H5SC), C58(H58A,H58B,H58C)
8.c Aromatic/amide H refined with riding coordinates:
 C71(H71), C70(H70), C68(H68), C67(H67), C43(H43), C45(H45), C77(H77),
 C79(H79), C49(H49), C52(H52), C41(H41), C8(H8), C15(H15), C5(H5), C1(H1),
 C10(H10), C75(H75), C17(H17), C19(H19), C2(H2), C7(H7), C38(H38), C48(H48),
 C26(H26), C11(H11), C4(H4), C25(H25), C37(H37), C22(H22), C51(H51), C28(H28),
 C23(H23), C29(H29), C2S(H2S), C31(H31), C35(H35), C34(H34), C32(H32), C61(H61),
  C65(H65), C64(H64), C62(H62), C53(H53), C54(H54), C56(H56), C57(H57)
8.d Fitted hexagon refined as free rotating group:
 N7(C71,C70,C69,C68,C67), C31(C36,C35,C34,N0,C32)
;
_smtbx_masks_special_details
;
A solvent mask was calculated and 638 electrons were 
found in a volume of 2456\%A^3^ in 2 voids per unit cell. 
This is consistent with the presence of 
4[C3H7NO], 4[C3H7NO] per Formula Unit 
which account for 640 electrons 
per unit cell.
;
_smtbx_masks_void_probe_radius 1.2
_smtbx_masks_void_truncation_radius 1.2
_olex2_submission_special_instructions 'No special instructions were received'
_oxdiff_exptl_absorpt_empirical_details
;
Empirical correction (ABSPACK) includes:
- Absorption correction using spherical harmonics
- Frame scaling
;
_oxdiff_exptl_absorpt_empirical_full_max 1.268
_oxdiff_exptl_absorpt_empirical_full_min 0.846

loop_
_space_group_symop_operation_xyz
'x, y, z'
'-x, y+1/2, -z+1/2'
'-x, -y, -z'
'x, -y-1/2, z-1/2'

loop_
_atom_site_label
_atom_site_type_symbol
_atom_site_fract_x
_atom_site_fract_y
_atom_site_fract_z
_atom_site_U_iso_or_equiv
_atom_site_adp_type
_atom_site_occupancy
_atom_site_site_symmetry_order
_atom_site_calc_flag
_atom_site_refinement_flags_posn
_atom_site_refinement_flags_adp
_atom_site_refinement_flags_occupancy
_atom_site_disorder_assembly
_atom_site_disorder_group
Mo6 Mo 0.82203(11) 0.28018(15) 0.51022(8) 0.0556(7) Uani 1 1 d D . . . .
Mo5 Mo 0.75404(11) 0.32880(15) 0.43997(7) 0.0533(7) Uani 1 1 d . . . . .
Mo2 Mo 0.42725(12) 0.06133(17) 0.72413(7) 0.0635(7) Uani 1 1 d . . . . .
Mo1 Mo 0.54799(12) 0.06759(18) 0.74230(7) 0.0656(8) Uani 1 1 d . . . . .
Mo3 Mo 0.16743(11) 0.24752(16) 0.40846(8) 0.0607(7) Uani 1 1 d . . . . .
Mo4 Mo 0.23159(11) 0.30038(17) 0.35473(8) 0.0651(8) Uani 1 1 d D . . . .
O27 O 0.8149(7) -0.1046(10) 0.6101(5) 0.048(3) Uani 1 1 d . . . . .
O21 O 0.7291(7) 0.2903(10) 0.4919(5) 0.053(3) Uani 1 1 d . . . . .
O29 O 0.6222(9) 0.0711(12) 0.7087(5) 0.065(3) Uani 1 1 d . . . . .
O2 O 0.4884(8) 0.0982(12) 0.6888(5) 0.065(3) Uani 1 1 d . . . . .
O19 O 0.4546(7) 0.0721(11) 0.2877(5) 0.052(4) Uani 1 1 d . . . . .
O10 O 0.1872(8) 0.1763(11) 0.4660(5) 0.059(3) Uani 1 1 d . . . . .
O22 O 0.8426(8) 0.2925(11) 0.4541(5) 0.060(3) Uani 1 1 d . . . . .
O20 O 0.5604(8) 0.0803(11) 0.3032(5) 0.056(4) Uani 1 1 d . . . . .
O5 O 0.3596(8) 0.0572(11) 0.6694(5) 0.060(3) Uani 1 1 d . . . . .
O28 O 0.7584(7) -0.1478(11) 0.6579(5) 0.056(4) Uani 1 1 d . . . . .
O18 O 0.6627(8) 0.3088(11) 0.4076(5) 0.058(3) Uani 1 1 d . . . . .
O15 O 0.3252(8) 0.2899(12) 0.3488(6) 0.065(3) Uani 1 1 d . . . . .
O25 O 0.8098(8) 0.2096(11) 0.5644(5) 0.056(3) Uani 1 1 d . . . . .
O12 O 0.1433(8) 0.2639(12) 0.3481(6) 0.070(3) Uani 1 1 d . . . . .
O7 O 0.2560(7) -0.1771(11) 0.5745(5) 0.055(4) Uani 1 1 d . . . . .
O8 O 0.1987(8) -0.1364(10) 0.5112(5) 0.057(4) Uani 1 1 d . . . . .
O23 O 0.7542(8) 0.4443(11) 0.4423(5) 0.060(3) Uani 1 1 d . . . . .
O11 O 0.2580(8) 0.2585(12) 0.4126(6) 0.067(3) Uani 1 1 d . . . . .
O9 O 0.2465(10) 0.2825(13) 0.5033(6) 0.085(6) Uani 1 1 d . . . . .
O1 O 0.4875(9) 0.0096(13) 0.7710(5) 0.073(3) Uani 1 1 d . . . . .
N1 N 0.6213(11) -0.0042(16) 0.7884(7) 0.069(4) Uani 1 1 d . . . . .
O13 O 0.1453(8) 0.3416(13) 0.4275(6) 0.073(4) Uani 1 1 d . . . . .
O24 O 0.8490(8) 0.3763(11) 0.5342(5) 0.062(3) Uani 1 1 d . . . . .
N5 N 0.7718(10) 0.3319(13) 0.3747(7) 0.057(3) Uani 1 1 d D U . . .
N2 N 0.3566(11) -0.0165(16) 0.7508(7) 0.070(4) Uani 1 1 d . . . . .
O4 O 0.4044(9) 0.1631(13) 0.7431(5) 0.069(4) Uani 1 1 d . . . . .
N7 N 0.9145(11) 0.205(3) 0.5245(10) 0.065(5) Uani 0.48(3) 1 d DG U P A 1
C71 C 0.9410(15) 0.178(3) 0.5653(9) 0.075(8) Uani 0.48(3) 1 d DG U P A 1
H71 H 0.919824 0.191688 0.587666 0.090 Uiso 0.48(3) 1 calc R U P A 1
C70 C 0.9986(16) 0.133(3) 0.5734(10) 0.088(8) Uani 0.48(3) 1 d DG U P A 1
H70 H 1.016693 0.114673 0.601246 0.106 Uiso 0.48(3) 1 calc R U P A 1
C69 C 1.0295(14) 0.113(3) 0.5407(12) 0.093(8) Uani 0.48(3) 1 d DG U P A 1
C68 C 1.0030(17) 0.140(3) 0.4999(10) 0.092(8) Uani 0.48(3) 1 d DG U P A 1
H68 H 1.024190 0.126327 0.477524 0.110 Uiso 0.48(3) 1 calc R U P A 1
C67 C 0.9455(15) 0.185(3) 0.4918(9) 0.083(8) Uani 0.48(3) 1 d DG U P A 1
H67 H 0.927322 0.203343 0.463943 0.099 Uiso 0.48(3) 1 calc R U P A 1
O14 O 0.2269(8) 0.4122(12) 0.3597(6) 0.072(4) Uani 1 1 d . . . . .
N3 N 0.0690(11) 0.1922(16) 0.4017(7) 0.070(4) Uani 1 1 d . . . . .
O17 O 0.6027(9) 0.3995(16) 0.4368(8) 0.099(7) Uani 1 1 d . . . . .
C21 C 0.2273(14) 0.2017(17) 0.4962(8) 0.068(6) Uani 1 1 d D . . . .
C43 C 0.5550(12) 0.2349(17) 0.3584(8) 0.053(5) Uani 1 1 d . . . . .
H43 H 0.596057 0.215515 0.355642 0.064 Uiso 1 1 calc R U . . .
C78 C 0.6901(11) 0.1141(17) 0.6639(7) 0.049(5) Uani 1 1 d . . . . .
C45 C 0.4918(11) 0.3326(17) 0.3889(8) 0.055(5) Uani 1 1 d . . . . .
H45 H 0.488605 0.379124 0.408595 0.066 Uiso 1 1 calc R U . . .
C77 C 0.7131(11) 0.0291(17) 0.6637(7) 0.050(5) Uani 1 1 d . . . . .
H77 H 0.699206 -0.015504 0.680962 0.060 Uiso 1 1 calc R U . . .
O16 O 0.3698(9) 0.3877(16) 0.3951(8) 0.097(7) Uani 1 1 d . . . . .
O6 O 0.3680(11) 0.1979(14) 0.6449(7) 0.092(6) Uani 1 1 d . . . . .
C74 C 0.7541(11) 0.1607(17) 0.6157(7) 0.051(5) Uani 1 1 d . . . . .
N4 N 0.2123(11) 0.310(2) 0.2846(6) 0.075(4) Uani 0.81(2) 1 d D U P B 1
C13 C 0.3478(13) 0.1220(19) 0.6413(8) 0.060(5) Uani 1 1 d . . . . .
C42 C 0.4998(12) 0.1902(17) 0.3332(8) 0.053(5) Uani 1 1 d . . . . .
C76 C 0.7567(11) 0.0045(16) 0.6390(7) 0.048(5) Uani 1 1 d . . . . .
O30 O 0.6143(11) 0.2111(15) 0.6843(8) 0.104(8) Uani 1 1 d . . . . .
C79 C 0.7119(12) 0.1800(19) 0.6416(9) 0.065(6) Uani 1 1 d . . . . .
H79 H 0.697985 0.240528 0.643643 0.078 Uiso 1 1 calc R U . . .
C49 C 0.749(3) 0.344(6) 0.2997(13) 0.062(5) Uani 0.27(4) 1 d D U P C 1
H49 H 0.720931 0.327851 0.274475 0.074 Uiso 0.27(4) 1 calc R U P C 1
C46 C 0.5072(12) 0.1093(17) 0.3059(7) 0.051(5) Uani 1 1 d . . . . .
C44 C 0.5501(11) 0.3016(16) 0.3851(7) 0.050(4) Uani 1 1 d . . . . .
C40 C 0.4375(12) 0.2973(16) 0.3644(8) 0.052(4) Uani 1 1 d . . . . .
C80 C 0.7786(10) -0.0916(16) 0.6370(7) 0.041(4) Uani 1 1 d . . . . .
C16 C 0.2466(11) 0.1324(15) 0.5294(7) 0.052(4) Uani 1 1 d D . . . .
C18 C 0.2516(11) -0.0228(16) 0.5558(8) 0.050(4) Uani 1 1 d . . . . .
C52 C 0.824(3) 0.379(6) 0.3750(16) 0.058(4) Uani 0.27(4) 1 d D U P C 1
H52 H 0.850745 0.391657 0.401255 0.070 Uiso 0.27(4) 1 calc R U P C 1
C39 C 0.3741(12) 0.3274(17) 0.3697(8) 0.055(5) Uani 1 1 d . . . . .
O3 O 0.5665(9) 0.1686(13) 0.7680(5) 0.073(4) Uani 1 1 d . . . . .
C14 C 0.3085(12) 0.0902(18) 0.6008(8) 0.058(5) Uani 1 1 d . . . . .
C41 C 0.4447(12) 0.2240(16) 0.3366(8) 0.053(5) Uani 1 1 d . . . . .
H41 H 0.407607 0.198653 0.319891 0.064 Uiso 1 1 calc R U . . .
C8 C 0.3073(14) -0.0427(19) 0.8101(9) 0.070(6) Uani 1 1 d . . . . .
H8 H 0.310585 -0.039871 0.839697 0.084 Uiso 1 1 calc R U . . .
C15 C 0.2891(13) 0.1580(18) 0.5704(8) 0.063(6) Uani 1 1 d . . . . .
H15 H 0.302564 0.218932 0.575685 0.075 Uiso 1 1 calc R U . . .
C50 C 0.803(3) 0.394(5) 0.2976(17) 0.064(5) Uani 0.27(4) 1 d D U P C 1
C5 C 0.6651(14) -0.053(2) 0.7804(9) 0.077(7) Uani 1 1 d . . . . .
H5 H 0.663807 -0.065820 0.751552 0.093 Uiso 1 1 calc R U . . .
C1 C 0.6223(13) 0.0083(17) 0.8300(8) 0.058(5) Uani 1 1 d . . . . .
H1 H 0.590850 0.045379 0.838220 0.070 Uiso 1 1 calc R U . . .
C10 C 0.2568(15) -0.096(2) 0.7452(10) 0.084(8) Uani 1 1 d . . . . .
H10 H 0.222916 -0.129086 0.728524 0.101 Uiso 1 1 calc R U . . .
C75 C 0.7760(12) 0.0757(17) 0.6144(8) 0.056(6) Uani 1 1 d . . . . .
H75 H 0.805147 0.062561 0.596663 0.067 Uiso 1 1 calc R U . . .
C17 C 0.2322(11) 0.0391(16) 0.5227(8) 0.054(5) Uani 1 1 d . . . . .
H17 H 0.209778 0.018543 0.496209 0.064 Uiso 1 1 calc R U . . .
C73 C 0.7680(13) 0.2354(19) 0.5848(9) 0.066(6) Uani 1 1 d . . . . .
C19 C 0.2889(11) 0.0044(17) 0.5926(8) 0.051(4) Uani 1 1 d . . . . .
H19 H 0.301862 -0.039945 0.613805 0.062 Uiso 1 1 calc R U . . .
C47 C 0.6092(12) 0.3398(16) 0.4122(8) 0.050(4) Uani 1 1 d . . . . .
C2 C 0.6682(15) -0.0316(18) 0.8609(9) 0.071(6) Uani 1 1 d . . . . .
H2 H 0.664163 -0.024628 0.889359 0.085 Uiso 1 1 calc R U . . .
C7 C 0.3521(14) -0.008(2) 0.7907(9) 0.073(7) Uani 1 1 d . . . . .
H7 H 0.384382 0.026622 0.807894 0.087 Uiso 1 1 calc R U . . .
C38 C 0.2601(13) 0.298(3) 0.2625(8) 0.076(7) Uani 0.81(2) 1 d D U P B 1
H38 H 0.301132 0.279159 0.276116 0.092 Uiso 0.81(2) 1 calc R U P B 1
C3 C 0.7181(15) -0.0796(19) 0.8531(9) 0.074(6) Uani 1 1 d . . . . .
C12 C 0.2032(15) -0.112(3) 0.8067(10) 0.096(10) Uani 1 1 d . . . . .
H12A H 0.170144 -0.138701 0.785084 0.144 Uiso 1 1 calc R U . . .
H12B H 0.218474 -0.156881 0.828462 0.144 Uiso 1 1 calc R U . . .
H12C H 0.185784 -0.059698 0.819309 0.144 Uiso 1 1 calc R U . . .
N9 N 0.3008(16) 0.416(2) 0.4640(11) 0.109(10) Uani 1 1 d . . . . .
H9A H 0.311460 0.397282 0.439587 0.131 Uiso 1 1 calc R U . . .
H9B H 0.277059 0.371073 0.472519 0.131 Uiso 1 1 calc R U . . .
C48 C 0.737(3) 0.317(6) 0.3370(11) 0.060(5) Uani 0.27(4) 1 d D U P C 1
H48 H 0.698558 0.283740 0.336066 0.072 Uiso 0.27(4) 1 calc R U P C 1
C20 C 0.2351(10) -0.1197(16) 0.5473(7) 0.043(4) Uani 1 1 d . . . . .
C26 C 0.0512(16) 0.111(3) 0.3855(15) 0.126(12) Uani 1 1 d . . . . .
H26 H 0.081434 0.064731 0.384589 0.151 Uiso 1 1 calc R U . . .
C11 C 0.3079(14) -0.061(2) 0.7296(10) 0.080(7) Uani 1 1 d . . . . .
H11 H 0.307292 -0.070706 0.700536 0.096 Uiso 1 1 calc R U . . .
N8 N 0.4893(17) 0.283(2) 0.6690(10) 0.149(15) Uani 1 1 d D . . . .
H8A H 0.450379 0.261120 0.657205 0.179 Uiso 1 1 calc R U . . .
H8B H 0.517486 0.236572 0.670416 0.179 Uiso 1 1 calc R U . . .
C81 C 0.6351(13) 0.136(2) 0.6865(9) 0.064(6) Uani 1 1 d . . . . .
C4 C 0.7153(16) -0.092(2) 0.8085(10) 0.088(8) Uani 1 1 d . . . . .
H4 H 0.746920 -0.125893 0.798584 0.106 Uiso 1 1 calc R U . . .
C4S C 0.110(3) 0.416(4) 0.513(2) 0.20(2) Uani 1 1 d . . . . .
H4SA H 0.111250 0.349303 0.512482 0.294 Uiso 1 1 calc R U . . .
H4SB H 0.094955 0.438204 0.484226 0.294 Uiso 1 1 calc R U . . .
H4SC H 0.152760 0.439093 0.523658 0.294 Uiso 1 1 calc R U . . .
C6 C 0.7678(16) -0.125(2) 0.8830(10) 0.095(9) Uani 1 1 d . . . . .
H6A H 0.797486 -0.154174 0.867837 0.142 Uiso 1 1 calc R U . . .
H6B H 0.790535 -0.080267 0.902718 0.142 Uiso 1 1 calc R U . . .
H6C H 0.748803 -0.170697 0.898553 0.142 Uiso 1 1 calc R U . . .
C24 C -0.0619(15) 0.147(3) 0.3799(12) 0.099(9) Uani 1 1 d . . . . .
C9 C 0.2604(14) -0.079(2) 0.7859(9) 0.071(6) Uani 1 1 d . . . . .
C25 C -0.0145(16) 0.096(3) 0.3696(16) 0.140(14) Uani 1 1 d . . . . .
H25 H -0.026020 0.047379 0.350594 0.168 Uiso 1 1 calc R U . . .
C83 C 0.506(3) 0.353(2) 0.6420(14) 0.22(4) Uani 1 1 d D . . . .
H83A H 0.506299 0.327425 0.614093 0.328 Uiso 1 1 calc R U . . .
H83B H 0.475741 0.402394 0.639665 0.328 Uiso 1 1 calc R U . . .
H83C H 0.548828 0.375659 0.654054 0.328 Uiso 1 1 calc R U . . .
C37 C 0.2465(14) 0.315(3) 0.2196(8) 0.087(7) Uani 0.81(2) 1 d D U P B 1
H37 H 0.279221 0.309429 0.203936 0.104 Uiso 0.81(2) 1 calc R U P B 1
O1S O 0.038(2) 0.559(3) 0.5637(16) 0.215(18) Uani 1 1 d . . . . .
C22 C 0.0204(15) 0.250(3) 0.4063(14) 0.114(12) Uani 1 1 d . . . . .
H22 H 0.029306 0.309342 0.416536 0.137 Uiso 1 1 calc R U . . .
C51 C 0.842(3) 0.411(6) 0.337(2) 0.061(5) Uani 0.27(4) 1 d D U P C 1
H51 H 0.879952 0.444549 0.338439 0.073 Uiso 0.27(4) 1 calc R U P C 1
C86 C 0.610(3) 0.314(5) 0.533(2) 0.23(3) Uiso 1 1 d . . . . .
H86A H 0.609559 0.359011 0.510468 0.340 Uiso 1 1 calc R U . . .
H86B H 0.570240 0.317519 0.543055 0.340 Uiso 1 1 calc R U . . .
H86C H 0.645748 0.325076 0.555670 0.340 Uiso 1 1 calc R U . . .
C28 C 0.1537(13) 0.344(3) 0.2655(8) 0.094(8) Uani 0.81(2) 1 d D U P B 1
H28 H 0.123566 0.360052 0.282110 0.113 Uiso 0.81(2) 1 calc R U P B 1
C30 C 0.1864(14) 0.340(3) 0.1990(8) 0.094(7) Uani 0.81(2) 1 d D U P B 1
C85 C 0.264(2) 0.492(2) 0.4558(13) 0.133(17) Uani 1 1 d . . . . .
H85A H 0.226068 0.478514 0.434331 0.200 Uiso 1 1 calc R U . . .
H85B H 0.250417 0.512080 0.481638 0.200 Uiso 1 1 calc R U . . .
H85C H 0.287957 0.540682 0.445700 0.200 Uiso 1 1 calc R U . . .
C84 C 0.360(3) 0.425(3) 0.4964(18) 0.18(3) Uani 1 1 d . . . . .
H84A H 0.382972 0.367530 0.499705 0.268 Uiso 1 1 calc R U . . .
H84B H 0.387294 0.471906 0.487304 0.268 Uiso 1 1 calc R U . . .
H84C H 0.349753 0.443304 0.523243 0.268 Uiso 1 1 calc R U . . .
C27 C -0.1303(15) 0.122(3) 0.3687(13) 0.116(12) Uani 1 1 d . . . . .
H27A H -0.134308 0.060969 0.356286 0.174 Uiso 1 1 calc R U . . .
H27B H -0.148638 0.122228 0.394023 0.174 Uiso 1 1 calc R U . . .
H27C H -0.152843 0.165335 0.348309 0.174 Uiso 1 1 calc R U . . .
O26 O 0.7486(11) 0.3105(13) 0.5895(7) 0.097(7) Uani 1 1 d . . . . .
C23 C -0.0425(17) 0.219(3) 0.3958(15) 0.128(15) Uani 1 1 d . . . . .
H23 H -0.073818 0.259212 0.401945 0.153 Uiso 1 1 calc R U . . .
N3S N 0.072(3) 0.443(4) 0.537(2) 0.21(2) Uani 1 1 d . . . . .
C66 C 1.089(3) 0.043(6) 0.553(2) 0.107(16) Uani 0.48(3) 1 d D U P A 1
H66A H 1.099052 0.034516 0.583163 0.160 Uiso 0.48(3) 1 calc R U P A 1
H66B H 1.076677 -0.015765 0.539058 0.160 Uiso 0.48(3) 1 calc R U P A 1
H66C H 1.125504 0.066939 0.542804 0.160 Uiso 0.48(3) 1 calc R U P A 1
C33 C 0.175(2) 0.371(4) 0.1517(12) 0.107(12) Uani 0.81(2) 1 d D U P B 1
H33A H 0.130032 0.386614 0.142130 0.160 Uiso 0.81(2) 1 calc R U P B 1
H33B H 0.200984 0.424459 0.149048 0.160 Uiso 0.81(2) 1 calc R U P B 1
H33C H 0.186275 0.321887 0.134418 0.160 Uiso 0.81(2) 1 calc R U P B 1
C29 C 0.1391(14) 0.355(3) 0.2222(8) 0.101(8) Uani 0.81(2) 1 d D U P B 1
H29 H 0.097656 0.372371 0.208497 0.121 Uiso 0.81(2) 1 calc R U P B 1
C59 C 0.824(4) 0.429(7) 0.260(2) 0.075(10) Uani 0.27(4) 1 d D U P C 1
H59A H 0.864253 0.462027 0.268775 0.113 Uiso 0.27(4) 1 calc R U P C 1
H59B H 0.830419 0.378917 0.241627 0.113 Uiso 0.27(4) 1 calc R U P C 1
H59C H 0.792012 0.470557 0.244922 0.113 Uiso 0.27(4) 1 calc R U P C 1
N10 N 0.616(2) 0.222(3) 0.5152(15) 0.173(17) Uiso 1 1 d . . . . .
H10A H 0.652042 0.221830 0.504604 0.208 Uiso 1 1 calc R U . . .
H10B H 0.583063 0.214927 0.493080 0.208 Uiso 1 1 calc R U . . .
C87 C 0.618(6) 0.134(10) 0.545(4) 0.49(9) Uiso 1 1 d . . . . .
H87A H 0.621826 0.078881 0.528728 0.733 Uiso 1 1 calc R U . . .
H87B H 0.653879 0.137861 0.568636 0.733 Uiso 1 1 calc R U . . .
H87C H 0.578371 0.130304 0.556021 0.733 Uiso 1 1 calc R U . . .
C2S C 0.069(4) 0.525(5) 0.538(3) 0.24(3) Uani 1 1 d . . . . .
H2S H 0.089243 0.562024 0.521087 0.290 Uiso 1 1 calc R U . . .
C82 C 0.488(3) 0.313(2) 0.7104(10) 0.15(2) Uani 1 1 d D . . . .
H82A H 0.476306 0.262680 0.726898 0.232 Uiso 1 1 calc R U . . .
H82B H 0.530264 0.335382 0.723646 0.232 Uiso 1 1 calc R U . . .
H82C H 0.457177 0.362118 0.709258 0.232 Uiso 1 1 calc R U . . .
C31 C 0.236(4) 0.327(8) 0.2169(11) 0.086(10) Uani 0.19(2) 1 d DG U P B 2
H31 H 0.262675 0.354084 0.200548 0.104 Uiso 0.19(2) 1 calc R U P B 2
C36 C 0.182(4) 0.280(8) 0.1972(7) 0.092(10) Uani 0.19(2) 1 d DG U P B 2
C35 C 0.142(4) 0.241(7) 0.2211(13) 0.094(11) Uani 0.19(2) 1 d DG U P B 2
H35 H 0.105424 0.208738 0.207676 0.112 Uiso 0.19(2) 1 calc R U P B 2
C34 C 0.156(4) 0.247(7) 0.2647(12) 0.087(11) Uani 0.19(2) 1 d DG U P B 2
H34 H 0.129451 0.219980 0.281017 0.104 Uiso 0.19(2) 1 calc R U P B 2
N0 N 0.210(3) 0.294(7) 0.2843(7) 0.083(10) Uani 0.19(2) 1 d DG U P B 2
C32 C 0.250(4) 0.334(7) 0.2604(12) 0.083(10) Uani 0.19(2) 1 d DG U P B 2
H32 H 0.286702 0.365325 0.273890 0.099 Uiso 0.19(2) 1 calc R U P B 2
C60 C 0.157(6) 0.297(12) 0.1487(18) 0.092(19) Uani 0.19(2) 1 d D U P B 2
H60A H 0.190057 0.325501 0.136531 0.137 Uiso 0.19(2) 1 calc R U P B 2
H60B H 0.144622 0.239208 0.134670 0.137 Uiso 0.19(2) 1 calc R U P B 2
H60C H 0.119631 0.337180 0.144836 0.137 Uiso 0.19(2) 1 calc R U P B 2
N6 N 0.9180(11) 0.216(2) 0.5261(11) 0.078(8) Uani 0.52(3) 1 d D U P A 2
C63 C 1.0315(15) 0.126(3) 0.5329(12) 0.096(8) Uani 0.52(3) 1 d D U P A 2
C61 C 0.9658(15) 0.254(3) 0.5090(14) 0.093(9) Uani 0.52(3) 1 d D U P A 2
H61 H 0.959157 0.310179 0.494593 0.112 Uiso 0.52(3) 1 calc R U P A 2
C65 C 0.9268(15) 0.133(3) 0.5470(14) 0.082(8) Uani 0.52(3) 1 d D U P A 2
H65 H 0.893845 0.108912 0.559194 0.098 Uiso 0.52(3) 1 calc R U P A 2
C72 C 1.097(2) 0.068(5) 0.538(2) 0.123(17) Uani 0.52(3) 1 d D U P A 2
H72A H 1.092115 0.011535 0.553073 0.184 Uiso 0.52(3) 1 calc R U P A 2
H72B H 1.105342 0.054152 0.510272 0.184 Uiso 0.52(3) 1 calc R U P A 2
H72C H 1.131700 0.103518 0.554121 0.184 Uiso 0.52(3) 1 calc R U P A 2
C64 C 0.9835(16) 0.087(3) 0.5502(15) 0.091(8) Uani 0.52(3) 1 d D U P A 2
H64 H 0.989519 0.029638 0.563770 0.109 Uiso 0.52(3) 1 calc R U P A 2
C62 C 1.0238(15) 0.210(3) 0.5129(15) 0.096(9) Uani 0.52(3) 1 d D U P A 2
H62 H 1.057479 0.236102 0.502111 0.116 Uiso 0.52(3) 1 calc R U P A 2
C5S C 0.041(5) 0.384(5) 0.564(3) 0.37(5) Uani 1 1 d . . . . .
H5SA H 0.048676 0.320763 0.558446 0.552 Uiso 1 1 calc R U . . .
H5SB H 0.058529 0.397905 0.593768 0.552 Uiso 1 1 calc R U . . .
H5SC H -0.004740 0.396165 0.558373 0.552 Uiso 1 1 calc R U . . .
C53 C 0.7312(17) 0.304(3) 0.3410(9) 0.061(5) Uani 0.73(4) 1 d D U P C 2
H53 H 0.693620 0.275197 0.345560 0.074 Uiso 0.73(4) 1 calc R U P C 2
C54 C 0.7385(18) 0.313(3) 0.3008(10) 0.064(5) Uani 0.73(4) 1 d D U P C 2
H54 H 0.705267 0.294607 0.278552 0.077 Uiso 0.73(4) 1 calc R U P C 2
C55 C 0.7941(17) 0.348(3) 0.2917(11) 0.066(5) Uani 0.73(4) 1 d D U P C 2
C56 C 0.8382(16) 0.378(3) 0.3266(11) 0.061(5) Uani 0.73(4) 1 d D U P C 2
H56 H 0.877749 0.402323 0.323067 0.073 Uiso 0.73(4) 1 calc R U P C 2
C57 C 0.8231(16) 0.373(3) 0.3681(10) 0.058(4) Uani 0.73(4) 1 d D U P C 2
H57 H 0.851044 0.399740 0.391176 0.070 Uiso 0.73(4) 1 calc R U P C 2
C58 C 0.814(2) 0.355(4) 0.2507(11) 0.085(9) Uani 0.73(4) 1 d D U P C 2
H58A H 0.855902 0.382896 0.254703 0.127 Uiso 0.73(4) 1 calc R U P C 2
H58B H 0.815696 0.294063 0.238801 0.127 Uiso 0.73(4) 1 calc R U P C 2
H58C H 0.783339 0.391840 0.231564 0.127 Uiso 0.73(4) 1 calc R U P C 2

loop_
_atom_site_aniso_label
_atom_site_aniso_U_11
_atom_site_aniso_U_22
_atom_site_aniso_U_33
_atom_site_aniso_U_23
_atom_site_aniso_U_13
_atom_site_aniso_U_12
Mo6 0.0541(14) 0.0569(14) 0.0607(15) 0.0087(11) 0.0234(11) -0.0009(11)
Mo5 0.0561(13) 0.0471(13) 0.0610(15) 0.0073(11) 0.0214(11) 0.0024(10)
Mo2 0.0778(16) 0.0782(17) 0.0422(14) -0.0044(12) 0.0302(12) 0.0000(13)
Mo1 0.0795(16) 0.0838(18) 0.0418(14) -0.0108(12) 0.0320(12) -0.0083(13)
Mo3 0.0564(14) 0.0586(15) 0.0706(16) 0.0224(12) 0.0208(12) 0.0135(11)
Mo4 0.0549(14) 0.0683(16) 0.0756(17) 0.0339(13) 0.0218(12) 0.0150(12)
O27 0.050(8) 0.059(7) 0.037(7) 0.008(5) 0.013(6) 0.009(6)
O21 0.061(5) 0.044(7) 0.059(5) 0.005(4) 0.022(3) 0.002(3)
O29 0.082(6) 0.073(6) 0.050(6) -0.007(5) 0.033(5) -0.003(4)
O2 0.080(5) 0.077(8) 0.048(5) -0.010(4) 0.033(4) -0.005(4)
O19 0.059(6) 0.070(8) 0.035(7) 0.008(6) 0.026(5) -0.008(5)
O10 0.067(6) 0.052(6) 0.063(5) 0.011(4) 0.021(4) 0.006(4)
O22 0.059(5) 0.066(7) 0.059(5) 0.010(4) 0.026(3) 0.003(4)
O20 0.059(6) 0.065(8) 0.049(9) 0.004(7) 0.022(5) -0.003(5)
O5 0.076(6) 0.066(6) 0.047(4) -0.002(4) 0.030(4) 0.000(4)
O28 0.055(8) 0.068(6) 0.050(8) 0.016(6) 0.018(7) 0.010(6)
O18 0.059(4) 0.061(7) 0.059(6) 0.002(5) 0.021(3) 0.002(3)
O15 0.063(4) 0.060(7) 0.076(6) 0.020(5) 0.021(3) 0.007(3)
O25 0.058(6) 0.057(6) 0.060(5) 0.008(4) 0.027(4) 0.008(4)
O12 0.062(5) 0.077(8) 0.076(6) 0.027(4) 0.023(3) 0.010(4)
O7 0.057(9) 0.054(6) 0.057(7) 0.012(5) 0.019(6) 0.002(6)
O8 0.068(8) 0.046(7) 0.058(6) 0.011(5) 0.016(6) 0.005(6)
O23 0.066(7) 0.053(6) 0.065(7) 0.007(3) 0.020(5) 0.001(3)
O11 0.064(5) 0.063(7) 0.078(6) 0.026(5) 0.023(3) 0.011(4)
O9 0.113(13) 0.058(5) 0.075(9) 0.018(5) -0.002(9) -0.011(6)
O1 0.083(5) 0.090(7) 0.053(5) -0.002(5) 0.033(4) -0.003(4)
N1 0.083(6) 0.080(8) 0.050(5) -0.013(5) 0.029(4) -0.011(5)
O13 0.062(7) 0.074(6) 0.083(7) 0.024(4) 0.020(5) 0.008(4)
O24 0.065(7) 0.063(6) 0.064(6) 0.005(4) 0.027(5) -0.004(4)
N5 0.060(6) 0.052(7) 0.062(5) 0.010(4) 0.020(4) 0.005(5)
N2 0.080(6) 0.082(8) 0.055(6) 0.004(5) 0.032(4) 0.002(5)
O4 0.087(7) 0.085(6) 0.042(6) -0.004(4) 0.030(5) 0.001(4)
N7 0.060(6) 0.071(9) 0.068(7) 0.009(6) 0.027(4) 0.006(6)
C71 0.064(9) 0.098(18) 0.070(8) 0.014(7) 0.029(5) 0.016(11)
C70 0.071(9) 0.122(19) 0.078(10) 0.021(9) 0.033(6) 0.030(12)
C69 0.076(9) 0.130(17) 0.081(10) 0.022(11) 0.037(8) 0.034(11)
C68 0.079(9) 0.125(18) 0.081(10) 0.020(10) 0.037(7) 0.035(11)
C67 0.074(9) 0.110(18) 0.072(8) 0.015(8) 0.033(6) 0.027(11)
O14 0.066(7) 0.074(6) 0.080(7) 0.032(4) 0.026(5) 0.013(4)
N3 0.065(5) 0.079(7) 0.071(8) 0.021(6) 0.027(4) 0.003(4)
O17 0.059(8) 0.120(12) 0.119(13) -0.059(12) 0.019(7) 0.004(7)
C21 0.081(11) 0.057(5) 0.065(6) 0.015(4) 0.015(6) -0.002(6)
C43 0.057(5) 0.057(8) 0.050(9) 0.006(7) 0.020(5) 0.004(5)
C78 0.049(8) 0.064(6) 0.034(9) 0.000(5) 0.010(8) 0.003(5)
C45 0.057(4) 0.057(9) 0.055(9) 0.006(8) 0.023(4) 0.005(4)
C77 0.051(9) 0.064(6) 0.036(9) 0.002(5) 0.014(8) 0.004(5)
O16 0.065(8) 0.110(11) 0.121(12) -0.033(11) 0.031(7) 0.003(7)
O6 0.126(14) 0.073(6) 0.074(9) 0.007(5) 0.011(9) -0.018(7)
C74 0.052(10) 0.057(5) 0.046(9) 0.006(5) 0.019(8) 0.009(5)
N4 0.071(6) 0.081(11) 0.078(6) 0.031(4) 0.024(4) 0.009(6)
C13 0.071(10) 0.067(6) 0.052(5) 0.001(4) 0.031(5) 0.001(5)
C42 0.059(5) 0.060(7) 0.044(9) 0.010(7) 0.018(5) 0.000(4)
C76 0.050(9) 0.061(5) 0.034(9) 0.006(4) 0.012(8) 0.008(4)
O30 0.114(14) 0.081(7) 0.146(18) 0.027(8) 0.098(14) 0.024(7)
C79 0.073(12) 0.063(6) 0.068(12) 0.008(6) 0.040(11) 0.013(6)
C49 0.065(9) 0.061(13) 0.063(6) 0.009(5) 0.021(5) 0.002(9)
C46 0.059(6) 0.058(7) 0.042(9) 0.012(7) 0.022(5) -0.002(5)
C44 0.057(4) 0.051(8) 0.046(8) 0.011(7) 0.022(4) 0.003(4)
C40 0.059(4) 0.052(8) 0.048(9) 0.018(7) 0.020(4) 0.003(4)
C80 0.038(8) 0.060(5) 0.024(8) 0.004(4) 0.000(7) 0.004(5)
C16 0.059(9) 0.052(5) 0.053(5) 0.007(4) 0.030(5) 0.006(5)
C18 0.054(10) 0.054(5) 0.050(6) 0.007(4) 0.030(6) 0.006(4)
C52 0.060(6) 0.052(9) 0.065(6) 0.011(5) 0.020(5) 0.006(6)
C39 0.061(4) 0.053(8) 0.057(9) 0.027(7) 0.025(4) 0.007(4)
O3 0.086(7) 0.089(6) 0.054(6) -0.013(5) 0.037(5) -0.008(4)
C14 0.071(10) 0.058(5) 0.052(5) 0.005(4) 0.029(5) 0.000(5)
C41 0.060(5) 0.055(8) 0.049(9) 0.015(7) 0.020(5) 0.002(4)
C8 0.082(9) 0.075(15) 0.061(7) 0.008(7) 0.036(6) 0.008(9)
C15 0.078(12) 0.058(6) 0.057(5) 0.008(4) 0.023(6) -0.002(6)
C50 0.065(9) 0.064(13) 0.065(7) 0.011(6) 0.020(5) 0.001(9)
C5 0.086(9) 0.094(14) 0.056(7) -0.022(6) 0.024(5) -0.004(10)
C1 0.080(8) 0.052(10) 0.051(5) -0.013(5) 0.030(5) -0.026(8)
C10 0.090(9) 0.106(18) 0.066(8) 0.000(9) 0.037(7) -0.011(11)
C75 0.065(11) 0.060(5) 0.049(11) 0.009(5) 0.028(10) 0.014(5)
C17 0.060(11) 0.054(5) 0.053(6) 0.007(4) 0.027(6) 0.004(5)
C73 0.074(12) 0.063(6) 0.072(10) 0.019(6) 0.041(10) 0.021(6)
C19 0.056(10) 0.057(5) 0.049(6) 0.006(4) 0.031(6) 0.005(5)
C47 0.059(4) 0.051(8) 0.046(8) 0.013(7) 0.023(4) 0.000(4)
C2 0.099(10) 0.062(13) 0.054(6) -0.018(6) 0.021(5) -0.011(9)
C7 0.085(9) 0.085(15) 0.056(6) 0.003(6) 0.034(5) 0.000(10)
C38 0.075(8) 0.078(17) 0.080(7) 0.034(6) 0.028(5) 0.012(8)
C3 0.095(9) 0.067(13) 0.062(7) -0.027(7) 0.017(6) -0.012(9)
C12 0.098(11) 0.12(2) 0.076(12) 0.003(13) 0.044(10) -0.013(13)
N9 0.13(3) 0.09(2) 0.12(3) -0.004(19) 0.07(2) -0.01(2)
C48 0.063(8) 0.057(12) 0.063(6) 0.009(5) 0.020(4) 0.003(8)
C20 0.034(8) 0.055(5) 0.049(6) 0.008(4) 0.034(5) 0.008(4)
C26 0.070(7) 0.104(9) 0.21(3) -0.035(13) 0.045(8) -0.005(6)
C11 0.088(9) 0.101(16) 0.059(7) -0.001(7) 0.033(6) -0.008(11)
N8 0.12(3) 0.15(3) 0.17(4) -0.08(3) 0.02(3) -0.02(2)
C81 0.066(9) 0.074(6) 0.058(12) 0.002(6) 0.031(10) 0.006(6)
C4 0.099(10) 0.102(17) 0.064(7) -0.028(7) 0.015(6) 0.006(12)
C4S 0.19(4) 0.17(2) 0.27(5) -0.06(3) 0.14(4) -0.04(3)
C6 0.116(13) 0.090(18) 0.074(9) -0.025(9) 0.009(8) 0.007(13)
C24 0.069(7) 0.114(13) 0.12(2) -0.015(14) 0.034(7) 0.004(6)
C9 0.083(9) 0.073(15) 0.063(8) 0.009(8) 0.033(7) 0.009(9)
C25 0.069(7) 0.135(15) 0.22(3) -0.07(2) 0.046(8) -0.006(6)
C83 0.29(7) 0.04(2) 0.38(10) 0.03(4) 0.21(7) 0.03(3)
C37 0.088(9) 0.097(18) 0.081(7) 0.037(7) 0.029(5) 0.021(10)
O1S 0.23(4) 0.17(2) 0.29(4) -0.05(2) 0.16(3) -0.02(2)
C22 0.069(6) 0.108(10) 0.17(3) -0.022(13) 0.028(7) 0.009(6)
C51 0.063(8) 0.058(12) 0.065(7) 0.011(6) 0.020(5) 0.003(8)
C28 0.079(7) 0.125(19) 0.083(7) 0.034(7) 0.024(5) 0.028(9)
C30 0.091(9) 0.112(19) 0.083(7) 0.033(7) 0.026(6) 0.028(11)
C85 0.21(5) 0.05(2) 0.16(4) -0.03(2) 0.10(4) 0.04(3)
C84 0.23(6) 0.07(3) 0.21(6) -0.01(3) -0.03(5) -0.05(3)
C27 0.070(7) 0.134(19) 0.15(3) -0.02(2) 0.035(8) -0.001(8)
O26 0.135(15) 0.066(6) 0.118(14) 0.030(6) 0.092(14) 0.036(7)
C23 0.069(6) 0.128(14) 0.19(4) -0.046(19) 0.035(7) 0.004(6)
N3S 0.22(4) 0.16(2) 0.31(4) -0.05(2) 0.18(4) -0.03(2)
C66 0.089(18) 0.15(3) 0.092(16) 0.030(17) 0.043(12) 0.05(2)
C33 0.104(16) 0.14(3) 0.084(8) 0.042(11) 0.032(8) 0.042(18)
C29 0.091(9) 0.13(2) 0.082(7) 0.035(7) 0.025(5) 0.032(10)
C59 0.074(15) 0.09(2) 0.065(8) 0.015(9) 0.019(8) -0.011(16)
C2S 0.29(6) 0.16(2) 0.34(5) -0.05(2) 0.22(5) -0.03(2)
C82 0.28(6) 0.08(3) 0.11(3) -0.04(2) 0.04(4) 0.04(3)
C31 0.084(15) 0.10(2) 0.080(13) 0.033(13) 0.027(12) 0.026(16)
C36 0.088(15) 0.11(2) 0.082(13) 0.032(13) 0.026(12) 0.021(16)
C35 0.088(16) 0.11(2) 0.081(13) 0.031(14) 0.024(12) 0.018(17)
C34 0.080(16) 0.10(2) 0.080(14) 0.032(14) 0.024(12) 0.019(16)
N0 0.079(15) 0.10(2) 0.079(13) 0.035(13) 0.024(12) 0.022(15)
C32 0.079(15) 0.09(2) 0.080(13) 0.033(13) 0.027(12) 0.023(16)
C60 0.09(3) 0.11(4) 0.081(14) 0.031(16) 0.025(14) 0.03(3)
N6 0.065(11) 0.102(15) 0.070(15) -0.002(12) 0.024(11) 0.014(11)
C63 0.077(11) 0.133(16) 0.090(17) 0.023(13) 0.041(11) 0.029(11)
C61 0.072(12) 0.121(15) 0.093(17) 0.017(13) 0.032(12) 0.018(11)
C65 0.072(11) 0.106(15) 0.076(17) 0.003(13) 0.035(11) 0.021(11)
C72 0.088(15) 0.15(3) 0.14(4) 0.05(3) 0.064(19) 0.042(17)
C64 0.078(11) 0.120(15) 0.085(16) 0.015(13) 0.042(11) 0.029(11)
C62 0.074(12) 0.133(16) 0.090(18) 0.024(14) 0.036(12) 0.025(11)
C5S 0.52(10) 0.16(2) 0.56(9) -0.03(3) 0.45(9) -0.01(3)
C53 0.066(10) 0.057(12) 0.064(8) 0.005(8) 0.019(8) 0.002(10)
C54 0.069(9) 0.062(12) 0.064(8) 0.007(8) 0.018(7) 0.005(9)
C55 0.068(9) 0.066(12) 0.065(8) 0.011(7) 0.016(6) 0.004(9)
C56 0.064(9) 0.058(12) 0.065(8) 0.011(7) 0.020(6) 0.005(9)
C57 0.060(6) 0.052(9) 0.065(6) 0.012(5) 0.020(5) 0.006(6)
C58 0.089(16) 0.10(2) 0.064(10) 0.003(10) 0.021(9) -0.017(16)

loop_
_atom_type_symbol
_atom_type_description
_atom_type_scat_dispersion_real
_atom_type_scat_dispersion_imag
_atom_type_scat_source
C C 0.0033 0.0016 'International Tables Vol C Tables 4.2.6.8 and 6.1.1.4'
H H 0.0000 0.0000 'International Tables Vol C Tables 4.2.6.8 and 6.1.1.4'
Mo Mo -1.6832 0.6857 'International Tables Vol C Tables 4.2.6.8 and 6.1.1.4'
N N 0.0061 0.0033 'International Tables Vol C Tables 4.2.6.8 and 6.1.1.4'
O O 0.0106 0.0060 'International Tables Vol C Tables 4.2.6.8 and 6.1.1.4'

loop_
_geom_angle_atom_site_label_1
_geom_angle_atom_site_label_2
_geom_angle_atom_site_label_3
_geom_angle
_geom_angle_site_symmetry_1
_geom_angle_site_symmetry_3
_geom_angle_publ_flag
O21 Mo6 Mo5 48.9(5) . . ?
O21 Mo6 O25 90.2(6) . . ?
O21 Mo6 O8 81.4(6) . 3_656 ?
O21 Mo6 N7 154.4(12) . . ?
O21 Mo6 N6 159.0(11) . . ?
O22 Mo6 Mo5 48.9(5) . . ?
O22 Mo6 O21 96.5(7) . . ?
O22 Mo6 O25 155.2(7) . . ?
O22 Mo6 O8 82.4(7) . 3_656 ?
O22 Mo6 N7 83.4(9) . . ?
O22 Mo6 N6 83.5(10) . . ?
O25 Mo6 Mo5 137.7(5) . . ?
O25 Mo6 O8 75.0(6) . 3_656 ?
O25 Mo6 N7 80.4(9) . . ?
O25 Mo6 N6 81.8(9) . . ?
O8 Mo6 Mo5 86.9(4) 3_656 . ?
O24 Mo6 Mo5 105.3(6) . . ?
O24 Mo6 O21 108.4(7) . . ?
O24 Mo6 O22 103.4(8) . . ?
O24 Mo6 O25 96.9(7) . . ?
O24 Mo6 O8 167.6(7) . 3_656 ?
O24 Mo6 N7 96.4(12) . . ?
O24 Mo6 N6 91.9(12) . . ?
N7 Mo6 Mo5 130.7(8) . . ?
N7 Mo6 O8 73.2(12) . 3_656 ?
N6 Mo6 Mo5 131.7(9) . . ?
N6 Mo6 O8 77.7(11) . 3_656 ?
O21 Mo5 Mo6 49.8(5) . . ?
O21 Mo5 O18 90.1(7) . . ?
O21 Mo5 O7 82.0(6) . 3_656 ?
O21 Mo5 N5 162.9(7) . . ?
O22 Mo5 Mo6 49.4(5) . . ?
O22 Mo5 O21 97.9(7) . . ?
O22 Mo5 O18 150.8(7) . . ?
O22 Mo5 O7 80.1(6) . 3_656 ?
O22 Mo5 N5 83.5(7) . . ?
O18 Mo5 Mo6 137.4(5) . . ?
O18 Mo5 O7 73.4(6) . 3_656 ?
O18 Mo5 N5 80.9(7) . . ?
O7 Mo5 Mo6 85.6(4) 3_656 . ?
O23 Mo5 Mo6 104.2(6) . . ?
O23 Mo5 O21 104.6(7) . . ?
O23 Mo5 O22 105.7(8) . . ?
O23 Mo5 O18 99.2(7) . . ?
O23 Mo5 O7 170.2(7) . 3_656 ?
O23 Mo5 N5 91.2(8) . . ?
N5 Mo5 Mo6 132.8(5) . . ?
N5 Mo5 O7 81.4(7) . 3_656 ?
O2 Mo2 Mo1 50.4(5) . . ?
O2 Mo2 O20 83.5(6) . 3_656 ?
O2 Mo2 O5 87.0(7) . . ?
O2 Mo2 N2 162.4(8) . . ?
O20 Mo2 Mo1 86.1(4) 3_656 . ?
O5 Mo2 Mo1 135.6(4) . . ?
O5 Mo2 O20 76.0(6) . 3_656 ?
O5 Mo2 N2 84.2(8) . . ?
O1 Mo2 Mo1 48.9(5) . . ?
O1 Mo2 O2 98.2(7) . . ?
O1 Mo2 O20 80.5(7) . 3_656 ?
O1 Mo2 O5 155.2(8) . . ?
O1 Mo2 N2 83.9(8) . . ?
N2 Mo2 Mo1 132.4(6) . . ?
N2 Mo2 O20 79.6(7) . 3_656 ?
O4 Mo2 Mo1 103.5(6) . . ?
O4 Mo2 O2 103.5(8) . . ?
O4 Mo2 O20 170.2(8) . 3_656 ?
O4 Mo2 O5 97.4(8) . . ?
O4 Mo2 O1 104.8(8) . . ?
O4 Mo2 N2 92.7(8) . . ?
O29 Mo1 Mo2 136.3(5) . . ?
O29 Mo1 O19 76.0(6) . 3_656 ?
O29 Mo1 N1 81.4(7) . . ?
O2 Mo1 Mo2 49.9(5) . . ?
O2 Mo1 O29 88.1(7) . . ?
O2 Mo1 O19 82.8(6) . 3_656 ?
O2 Mo1 N1 160.8(8) . . ?
O19 Mo1 Mo2 86.0(4) 3_656 . ?
O1 Mo1 Mo2 49.2(6) . . ?
O1 Mo1 O29 155.2(8) . . ?
O1 Mo1 O2 98.0(7) . . ?
O1 Mo1 O19 80.9(7) . 3_656 ?
O1 Mo1 N1 85.5(8) . . ?
N1 Mo1 Mo2 134.1(6) . . ?
N1 Mo1 O19 79.1(7) . 3_656 ?
O3 Mo1 Mo2 105.8(6) . . ?
O3 Mo1 O29 95.9(8) . . ?
O3 Mo1 O2 105.9(8) . . ?
O3 Mo1 O19 168.1(8) . 3_656 ?
O3 Mo1 O1 105.4(8) . . ?
O3 Mo1 N1 91.2(9) . . ?
O27 Mo3 Mo4 87.8(4) 3_656 . ?
O10 Mo3 Mo4 135.6(5) . . ?
O10 Mo3 O27 75.8(6) . 3_656 ?
O10 Mo3 N3 85.8(7) . . ?
O12 Mo3 Mo4 49.1(5) . . ?
O12 Mo3 O27 82.6(7) . 3_656 ?
O12 Mo3 O10 157.2(7) . . ?
O12 Mo3 N3 83.5(8) . . ?
O11 Mo3 Mo4 49.4(5) . . ?
O11 Mo3 O27 82.9(7) . 3_656 ?
O11 Mo3 O10 87.4(7) . . ?
O11 Mo3 O12 97.3(7) . . ?
O11 Mo3 N3 163.3(8) . . ?
O13 Mo3 Mo4 103.7(6) . . ?
O13 Mo3 O27 168.5(7) . 3_656 ?
O13 Mo3 O10 96.4(8) . . ?
O13 Mo3 O12 103.7(9) . . ?
O13 Mo3 O11 105.5(9) . . ?
O13 Mo3 N3 90.4(9) . . ?
N3 Mo3 Mo4 132.3(6) . . ?
N3 Mo3 O27 80.7(7) . 3_656 ?
O28 Mo4 Mo3 84.5(4) 3_656 . ?
O15 Mo4 Mo3 135.2(5) . . ?
O15 Mo4 O28 77.5(6) . 3_656 ?
O15 Mo4 N4 84.2(8) . . ?
O15 Mo4 N0 85(2) . . ?
O12 Mo4 Mo3 48.9(5) . . ?
O12 Mo4 O28 80.4(7) . 3_656 ?
O12 Mo4 O15 156.6(8) . . ?
O12 Mo4 O11 96.4(7) . . ?
O12 Mo4 N4 85.6(8) . . ?
O12 Mo4 N0 82.9(17) . . ?
O11 Mo4 Mo3 48.7(5) . . ?
O11 Mo4 O28 80.9(7) . 3_656 ?
O11 Mo4 O15 87.8(7) . . ?
O11 Mo4 N4 163.5(10) . . ?
O11 Mo4 N0 158(3) . . ?
O14 Mo4 Mo3 100.8(6) . . ?
O14 Mo4 O28 174.5(7) . 3_656 ?
O14 Mo4 O15 99.3(8) . . ?
O14 Mo4 O12 102.1(8) . . ?
O14 Mo4 O11 103.5(9) . . ?
O14 Mo4 N4 92.0(11) . . ?
O14 Mo4 N0 98(3) . . ?
N4 Mo4 Mo3 134.2(7) . . ?
N4 Mo4 O28 83.3(10) . 3_656 ?
N0 Mo4 Mo3 130.8(15) . . ?
C80 O27 Mo3 118.5(14) . 3_656 ?
Mo5 O21 Mo6 81.3(6) . . ?
C81 O29 Mo1 126.1(17) . . ?
Mo2 O2 Mo1 79.7(6) . . ?
C46 O19 Mo1 121.8(15) . 3_656 ?
C21 O10 Mo3 122.7(15) . . ?
Mo5 O22 Mo6 81.7(6) . . ?
C46 O20 Mo2 121.1(16) . 3_656 ?
C13 O5 Mo2 125.8(17) . . ?
C80 O28 Mo4 121.1(15) . 3_656 ?
C47 O18 Mo5 133.1(16) . . ?
C39 O15 Mo4 129.9(18) . . ?
C73 O25 Mo6 120.2(16) . . ?
Mo3 O12 Mo4 82.0(7) . . ?
C20 O7 Mo5 121.0(16) . 3_656 ?
C20 O8 Mo6 120.4(14) . 3_656 ?
Mo3 O11 Mo4 81.9(7) . . ?
Mo1 O1 Mo2 81.9(7) . . ?
C5 N1 Mo1 127(2) . . ?
C5 N1 C1 115(3) . . ?
C1 N1 Mo1 118.4(19) . . ?
C52 N5 Mo5 108(3) . . ?
C52 N5 C48 115(4) . . ?
C48 N5 Mo5 135(3) . . ?
C53 N5 Mo5 125(2) . . ?
C57 N5 Mo5 118(2) . . ?
C57 N5 C53 117(3) . . ?
C7 N2 Mo2 121(2) . . ?
C11 N2 Mo2 126.5(19) . . ?
C11 N2 C7 111(2) . . ?
C71 N7 Mo6 121.1(14) . . ?
C71 N7 C67 120.0 . . ?
C67 N7 Mo6 118.9(14) . . ?
N7 C71 H71 120.0 . . ?
N7 C71 C70 120.0 . . ?
C70 C71 H71 120.0 . . ?
C71 C70 H70 120.0 . . ?
C71 C70 C69 120.0 . . ?
C69 C70 H70 120.0 . . ?
C70 C69 C66 115(3) . . ?
C68 C69 C70 120.0 . . ?
C68 C69 C66 124(3) . . ?
C69 C68 H68 120.0 . . ?
C67 C68 C69 120.0 . . ?
C67 C68 H68 120.0 . . ?
N7 C67 H67 120.0 . . ?
C68 C67 N7 120.0 . . ?
C68 C67 H67 120.0 . . ?
C26 N3 Mo3 124(2) . . ?
C26 N3 C22 115(3) . . ?
C22 N3 Mo3 119(2) . . ?
O10 C21 O9 126(2) . . ?
O10 C21 C16 115(2) . . ?
O9 C21 C16 119(2) . . ?
C42 C43 H43 118.6 . . ?
C44 C43 H43 118.6 . . ?
C44 C43 C42 123(2) . . ?
C77 C78 C81 121(2) . . ?
C79 C78 C77 120(2) . . ?
C79 C78 C81 119(2) . . ?
C44 C45 H45 119.6 . . ?
C44 C45 C40 121(2) . . ?
C40 C45 H45 119.6 . . ?
C78 C77 H77 118.9 . . ?
C78 C77 C76 122(2) . . ?
C76 C77 H77 118.9 . . ?
C79 C74 C73 119(2) . . ?
C75 C74 C79 119(2) . . ?
C75 C74 C73 122(2) . . ?
C38 N4 Mo4 121.0(16) . . ?
C38 N4 C28 121.3(18) . . ?
C28 N4 Mo4 116.6(16) . . ?
O5 C13 C14 112(2) . . ?
O6 C13 O5 127(3) . . ?
O6 C13 C14 121(3) . . ?
C43 C42 C46 121(2) . . ?
C41 C42 C43 115(2) . . ?
C41 C42 C46 123(2) . . ?
C77 C76 C80 121(2) . . ?
C77 C76 C75 116(2) . . ?
C75 C76 C80 123(2) . . ?
C78 C79 C74 121(2) . . ?
C78 C79 H79 119.4 . . ?
C74 C79 H79 119.4 . . ?
C50 C49 H49 119.4 . . ?
C48 C49 H49 119.4 . . ?
C48 C49 C50 121(4) . . ?
O19 C46 C42 115(2) . . ?
O20 C46 O19 124(2) . . ?
O20 C46 C42 121(2) . . ?
C43 C44 C45 120(2) . . ?
C43 C44 C47 119(2) . . ?
C45 C44 C47 120(2) . . ?
C45 C40 C39 121(2) . . ?
C45 C40 C41 118(2) . . ?
C41 C40 C39 121(2) . . ?
O27 C80 C76 114(2) . . ?
O28 C80 O27 127(2) . . ?
O28 C80 C76 119(2) . . ?
C15 C16 C21 120(2) . . ?
C17 C16 C21 122(2) . . ?
C17 C16 C15 117(2) . . ?
C17 C18 C20 117(2) . . ?
C19 C18 C17 121(2) . . ?
C19 C18 C20 122(2) . . ?
N5 C52 H52 118.8 . . ?
N5 C52 C51 122(4) . . ?
C51 C52 H52 118.8 . . ?
O15 C39 C40 120(3) . . ?
O16 C39 O15 121(2) . . ?
O16 C39 C40 119(3) . . ?
C15 C14 C13 116(2) . . ?
C19 C14 C13 125(2) . . ?
C19 C14 C15 120(3) . . ?
C42 C41 C40 123(3) . . ?
C42 C41 H41 118.3 . . ?
C40 C41 H41 118.3 . . ?
C7 C8 H8 122.4 . . ?
C9 C8 H8 122.4 . . ?
C9 C8 C7 115(3) . . ?
C16 C15 H15 120.6 . . ?
C14 C15 C16 119(2) . . ?
C14 C15 H15 120.6 . . ?
C49 C50 C51 114(3) . . ?
C49 C50 C59 129(4) . . ?
C51 C50 C59 117(4) . . ?
N1 C5 H5 115.8 . . ?
N1 C5 C4 128(3) . . ?
C4 C5 H5 115.8 . . ?
N1 C1 H1 119.0 . . ?
N1 C1 C2 122(3) . . ?
C2 C1 H1 119.0 . . ?
C11 C10 H10 123.4 . . ?
C9 C10 H10 123.4 . . ?
C9 C10 C11 113(3) . . ?
C74 C75 C76 122(2) . . ?
C74 C75 H75 119.1 . . ?
C76 C75 H75 119.1 . . ?
C16 C17 C18 119(2) . . ?
C16 C17 H17 120.3 . . ?
C18 C17 H17 120.3 . . ?
O25 C73 C74 112(2) . . ?
O26 C73 O25 130(2) . . ?
O26 C73 C74 117(2) . . ?
C18 C19 H19 118.1 . . ?
C14 C19 C18 124(2) . . ?
C14 C19 H19 118.1 . . ?
O18 C47 C44 118(2) . . ?
O17 C47 O18 124(2) . . ?
O17 C47 C44 117(2) . . ?
C1 C2 H2 117.8 . . ?
C3 C2 C1 124(3) . . ?
C3 C2 H2 117.8 . . ?
N2 C7 C8 128(3) . . ?
N2 C7 H7 116.0 . . ?
C8 C7 H7 116.0 . . ?
N4 C38 H38 121.0 . . ?
N4 C38 C37 118(2) . . ?
C37 C38 H38 121.0 . . ?
C2 C3 C4 112(3) . . ?
C2 C3 C6 128(3) . . ?
C4 C3 C6 119(3) . . ?
H12A C12 H12B 109.5 . . ?
H12A C12 H12C 109.5 . . ?
H12B C12 H12C 109.5 . . ?
C9 C12 H12A 109.5 . . ?
C9 C12 H12B 109.5 . . ?
C9 C12 H12C 109.5 . . ?
H9A N9 H9B 107.4 . . ?
C85 N9 H9A 108.2 . . ?
C85 N9 H9B 108.2 . . ?
C85 N9 C84 116(3) . . ?
C84 N9 H9A 108.2 . . ?
C84 N9 H9B 108.2 . . ?
N5 C48 C49 127(4) . . ?
N5 C48 H48 116.6 . . ?
C49 C48 H48 116.6 . . ?
O7 C20 O8 126(2) . . ?
O7 C20 C18 119(2) . . ?
O8 C20 C18 115(2) . . ?
N3 C26 H26 121.0 . . ?
N3 C26 C25 118(3) . . ?
C25 C26 H26 121.0 . . ?
N2 C11 C10 127(3) . . ?
N2 C11 H11 116.6 . . ?
C10 C11 H11 116.6 . . ?
H8A N8 H8B 107.7 . . ?
C83 N8 H8A 108.8 . . ?
C83 N8 H8B 108.8 . . ?
C82 N8 H8A 108.8 . . ?
C82 N8 H8B 108.8 . . ?
C82 N8 C83 114(2) . . ?
O29 C81 C78 113(2) . . ?
O30 C81 O29 128(3) . . ?
O30 C81 C78 119(2) . . ?
C5 C4 C3 119(3) . . ?
C5 C4 H4 120.7 . . ?
C3 C4 H4 120.7 . . ?
H4SA C4S H4SB 109.5 . . ?
H4SA C4S H4SC 109.5 . . ?
H4SB C4S H4SC 109.5 . . ?
N3S C4S H4SA 109.5 . . ?
N3S C4S H4SB 109.5 . . ?
N3S C4S H4SC 109.5 . . ?
C3 C6 H6A 109.5 . . ?
C3 C6 H6B 109.5 . . ?
C3 C6 H6C 109.5 . . ?
H6A C6 H6B 109.5 . . ?
H6A C6 H6C 109.5 . . ?
H6B C6 H6C 109.5 . . ?
C25 C24 C27 123(4) . . ?
C23 C24 C25 112(4) . . ?
C23 C24 C27 124(4) . . ?
C8 C9 C10 125(3) . . ?
C8 C9 C12 117(3) . . ?
C10 C9 C12 118(3) . . ?
C26 C25 H25 117.8 . . ?
C24 C25 C26 124(4) . . ?
C24 C25 H25 117.8 . . ?
N8 C83 H83A 109.5 . . ?
N8 C83 H83B 109.5 . . ?
N8 C83 H83C 109.5 . . ?
H83A C83 H83B 109.5 . . ?
H83A C83 H83C 109.5 . . ?
H83B C83 H83C 109.5 . . ?
C38 C37 H37 119.1 . . ?
C30 C37 C38 122(2) . . ?
C30 C37 H37 119.1 . . ?
N3 C22 H22 120.3 . . ?
N3 C22 C23 119(4) . . ?
C23 C22 H22 120.3 . . ?
C52 C51 H51 119.8 . . ?
C50 C51 C52 120(3) . . ?
C50 C51 H51 119.8 . . ?
H86A C86 H86B 109.5 . . ?
H86A C86 H86C 109.5 . . ?
H86B C86 H86C 109.5 . . ?
N10 C86 H86A 109.5 . . ?
N10 C86 H86B 109.5 . . ?
N10 C86 H86C 109.5 . . ?
N4 C28 H28 120.0 . . ?
N4 C28 C29 120(2) . . ?
C29 C28 H28 120.0 . . ?
C37 C30 C33 120(3) . . ?
C37 C30 C29 119.6(19) . . ?
C29 C30 C33 119(2) . . ?
N9 C85 H85A 109.5 . . ?
N9 C85 H85B 109.5 . . ?
N9 C85 H85C 109.5 . . ?
H85A C85 H85B 109.5 . . ?
H85A C85 H85C 109.5 . . ?
H85B C85 H85C 109.5 . . ?
N9 C84 H84A 109.5 . . ?
N9 C84 H84B 109.5 . . ?
N9 C84 H84C 109.5 . . ?
H84A C84 H84B 109.5 . . ?
H84A C84 H84C 109.5 . . ?
H84B C84 H84C 109.5 . . ?
C24 C27 H27A 109.5 . . ?
C24 C27 H27B 109.5 . . ?
C24 C27 H27C 109.5 . . ?
H27A C27 H27B 109.5 . . ?
H27A C27 H27C 109.5 . . ?
H27B C27 H27C 109.5 . . ?
C24 C23 C22 128(4) . . ?
C24 C23 H23 115.9 . . ?
C22 C23 H23 115.9 . . ?
C4S N3S C5S 126(6) . . ?
C2S N3S C4S 112(6) . . ?
C2S N3S C5S 122(6) . . ?
C69 C66 H66A 109.5 . . ?
C69 C66 H66B 109.5 . . ?
C69 C66 H66C 109.5 . . ?
H66A C66 H66B 109.5 . . ?
H66A C66 H66C 109.5 . . ?
H66B C66 H66C 109.5 . . ?
C30 C33 H33A 109.5 . . ?
C30 C33 H33B 109.5 . . ?
C30 C33 H33C 109.5 . . ?
H33A C33 H33B 109.5 . . ?
H33A C33 H33C 109.5 . . ?
H33B C33 H33C 109.5 . . ?
C28 C29 C30 119(2) . . ?
C28 C29 H29 120.6 . . ?
C30 C29 H29 120.6 . . ?
C50 C59 H59A 109.5 . . ?
C50 C59 H59B 109.5 . . ?
C50 C59 H59C 109.5 . . ?
H59A C59 H59B 109.5 . . ?
H59A C59 H59C 109.5 . . ?
H59B C59 H59C 109.5 . . ?
C86 N10 H10A 107.3 . . ?
C86 N10 H10B 107.3 . . ?
C86 N10 C87 120(7) . . ?
H10A N10 H10B 106.9 . . ?
C87 N10 H10A 107.3 . . ?
C87 N10 H10B 107.3 . . ?
N10 C87 H87A 109.5 . . ?
N10 C87 H87B 109.5 . . ?
N10 C87 H87C 109.5 . . ?
H87A C87 H87B 109.5 . . ?
H87A C87 H87C 109.5 . . ?
H87B C87 H87C 109.5 . . ?
O1S C2S H2S 121.5 . . ?
N3S C2S O1S 117(7) . . ?
N3S C2S H2S 121.5 . . ?
N8 C82 H82A 109.5 . . ?
N8 C82 H82B 109.5 . . ?
N8 C82 H82C 109.5 . . ?
H82A C82 H82B 109.5 . . ?
H82A C82 H82C 109.5 . . ?
H82B C82 H82C 109.5 . . ?
C36 C31 H31 120.0 . . ?
C36 C31 C32 120.0 . . ?
C32 C31 H31 120.0 . . ?
C31 C36 C60 118(3) . . ?
C35 C36 C31 120.0 . . ?
C35 C36 C60 120(3) . . ?
C36 C35 H35 120.0 . . ?
C36 C35 C34 120.0 . . ?
C34 C35 H35 120.0 . . ?
C35 C34 H34 120.0 . . ?
N0 C34 C35 120.0 . . ?
N0 C34 H34 120.0 . . ?
C34 N0 Mo4 118(2) . . ?
C34 N0 C32 120.0 . . ?
C32 N0 Mo4 122(2) . . ?
C31 C32 H32 120.0 . . ?
N0 C32 C31 120.0 . . ?
N0 C32 H32 120.0 . . ?
C36 C60 H60A 109.5 . . ?
C36 C60 H60B 109.5 . . ?
C36 C60 H60C 109.5 . . ?
H60A C60 H60B 109.5 . . ?
H60A C60 H60C 109.5 . . ?
H60B C60 H60C 109.5 . . ?
C61 N6 Mo6 117.2(19) . . ?
C65 N6 Mo6 121.1(19) . . ?
C65 N6 C61 121(2) . . ?
C64 C63 C72 116(3) . . ?
C62 C63 C72 123(3) . . ?
C62 C63 C64 122(2) . . ?
N6 C61 H61 120.2 . . ?
N6 C61 C62 120(2) . . ?
C62 C61 H61 120.2 . . ?
N6 C65 H65 119.8 . . ?
N6 C65 C64 120(2) . . ?
C64 C65 H65 119.8 . . ?
C63 C72 H72A 109.5 . . ?
C63 C72 H72B 109.5 . . ?
C63 C72 H72C 109.5 . . ?
H72A C72 H72B 109.5 . . ?
H72A C72 H72C 109.5 . . ?
H72B C72 H72C 109.5 . . ?
C63 C64 H64 120.9 . . ?
C65 C64 C63 118(2) . . ?
C65 C64 H64 120.9 . . ?
C63 C62 C61 119(2) . . ?
C63 C62 H62 120.6 . . ?
C61 C62 H62 120.6 . . ?
N3S C5S H5SA 109.5 . . ?
N3S C5S H5SB 109.5 . . ?
N3S C5S H5SC 109.5 . . ?
H5SA C5S H5SB 109.5 . . ?
H5SA C5S H5SC 109.5 . . ?
H5SB C5S H5SC 109.5 . . ?
N5 C53 H53 117.1 . . ?
N5 C53 C54 126(3) . . ?
C54 C53 H53 117.1 . . ?
C53 C54 H54 119.6 . . ?
C53 C54 C55 121(3) . . ?
C55 C54 H54 119.6 . . ?
C54 C55 C56 115(3) . . ?
C54 C55 C58 129(3) . . ?
C56 C55 C58 116(3) . . ?
C55 C56 H56 120.2 . . ?
C55 C56 C57 120(3) . . ?
C57 C56 H56 120.2 . . ?
N5 C57 C56 122(3) . . ?
N5 C57 H57 119.1 . . ?
C56 C57 H57 119.1 . . ?
C55 C58 H58A 109.5 . . ?
C55 C58 H58B 109.5 . . ?
C55 C58 H58C 109.5 . . ?
H58A C58 H58B 109.5 . . ?
H58A C58 H58C 109.5 . . ?
H58B C58 H58C 109.5 . . ?

loop_
_geom_bond_atom_site_label_1
_geom_bond_atom_site_label_2
_geom_bond_distance
_geom_bond_site_symmetry_2
_geom_bond_publ_flag
Mo6 Mo5 2.558(3) . ?
Mo6 O21 1.977(16) . ?
Mo6 O22 1.964(16) . ?
Mo6 O25 2.104(16) . ?
Mo6 O8 2.252(16) 3_656 ?
Mo6 O24 1.668(18) . ?
Mo6 N7 2.248(16) . ?
Mo6 N6 2.243(19) . ?
Mo5 O21 1.951(16) . ?
Mo5 O22 1.948(16) . ?
Mo5 O18 2.060(17) . ?
Mo5 O7 2.291(16) 3_656 ?
Mo5 O23 1.707(16) . ?
Mo5 N5 2.23(2) . ?
Mo2 Mo1 2.552(4) . ?
Mo2 O2 1.983(16) . ?
Mo2 O20 2.308(17) 3_656 ?
Mo2 O5 2.064(18) . ?
Mo2 O1 1.951(19) . ?
Mo2 N2 2.21(2) . ?
Mo2 O4 1.732(18) . ?
Mo1 O29 2.103(17) . ?
Mo1 O2 1.997(18) . ?
Mo1 O19 2.278(17) 3_656 ?
Mo1 O1 1.942(17) . ?
Mo1 N1 2.22(2) . ?
Mo1 O3 1.717(19) . ?
Mo3 Mo4 2.550(3) . ?
Mo3 O27 2.247(16) 3_656 ?
Mo3 O10 2.113(17) . ?
Mo3 O12 1.939(19) . ?
Mo3 O11 1.935(17) . ?
Mo3 O13 1.629(19) . ?
Mo3 N3 2.24(2) . ?
Mo4 O28 2.308(17) 3_656 ?
Mo4 O15 2.068(17) . ?
Mo4 O12 1.946(17) . ?
Mo4 O11 1.954(18) . ?
Mo4 O14 1.664(19) . ?
Mo4 N4 2.235(19) . ?
Mo4 N0 2.24(2) . ?
O27 C80 1.30(3) . ?
O29 C81 1.26(3) . ?
O19 C46 1.29(3) . ?
O10 C21 1.23(3) . ?
O20 C46 1.24(3) . ?
O5 C13 1.31(3) . ?
O28 C80 1.20(3) . ?
O18 C47 1.27(3) . ?
O15 C39 1.26(3) . ?
O25 C73 1.28(3) . ?
O7 C20 1.24(3) . ?
O8 C20 1.30(3) . ?
O9 C21 1.27(3) . ?
N1 C5 1.26(3) . ?
N1 C1 1.36(3) . ?
N5 C52 1.32(3) . ?
N5 C48 1.32(4) . ?
N5 C53 1.32(3) . ?
N5 C57 1.31(3) . ?
N2 C7 1.32(3) . ?
N2 C11 1.32(3) . ?
N7 C71 1.3900 . ?
N7 C67 1.3900 . ?
C71 H71 0.9500 . ?
C71 C70 1.3900 . ?
C70 H70 0.9500 . ?
C70 C69 1.3900 . ?
C69 C68 1.3900 . ?
C69 C66 1.63(4) . ?
C68 H68 0.9500 . ?
C68 C67 1.3900 . ?
C67 H67 0.9500 . ?
N3 C26 1.33(4) . ?
N3 C22 1.38(4) . ?
O17 C47 1.22(3) . ?
C21 C16 1.485(18) . ?
C43 H43 0.9500 . ?
C43 C42 1.46(3) . ?
C43 C44 1.33(3) . ?
C78 C77 1.35(3) . ?
C78 C79 1.35(3) . ?
C78 C81 1.54(3) . ?
C45 H45 0.9500 . ?
C45 C44 1.36(3) . ?
C45 C40 1.38(3) . ?
C77 H77 0.9500 . ?
C77 C76 1.40(3) . ?
O16 C39 1.23(3) . ?
O6 C13 1.20(3) . ?
C74 C79 1.38(3) . ?
C74 C75 1.35(3) . ?
C74 C73 1.56(4) . ?
N4 C38 1.376(18) . ?
N4 C28 1.389(18) . ?
C13 C14 1.49(4) . ?
C42 C46 1.51(3) . ?
C42 C41 1.31(3) . ?
C76 C80 1.50(3) . ?
C76 C75 1.43(3) . ?
O30 C81 1.19(3) . ?
C79 H79 0.9500 . ?
C49 H49 0.9500 . ?
C49 C50 1.39(5) . ?
C49 C48 1.35(4) . ?
C44 C47 1.51(3) . ?
C40 C39 1.48(3) . ?
C40 C41 1.44(3) . ?
C16 C15 1.51(4) . ?
C16 C17 1.42(3) . ?
C18 C17 1.41(3) . ?
C18 C19 1.36(3) . ?
C18 C20 1.49(3) . ?
C52 H52 0.9500 . ?
C52 C51 1.45(4) . ?
C14 C15 1.41(3) . ?
C14 C19 1.35(3) . ?
C41 H41 0.9500 . ?
C8 H8 0.9500 . ?
C8 C7 1.35(4) . ?
C8 C9 1.27(4) . ?
C15 H15 0.9500 . ?
C50 C51 1.40(5) . ?
C50 C59 1.48(5) . ?
C5 H5 0.9500 . ?
C5 C4 1.39(4) . ?
C1 H1 0.9500 . ?
C1 C2 1.39(4) . ?
C10 H10 0.9500 . ?
C10 C11 1.40(4) . ?
C10 C9 1.33(4) . ?
C75 H75 0.9500 . ?
C17 H17 0.9500 . ?
C73 O26 1.21(3) . ?
C19 H19 0.9500 . ?
C2 H2 0.9500 . ?
C2 C3 1.35(4) . ?
C7 H7 0.9500 . ?
C38 H38 0.9500 . ?
C38 C37 1.388(18) . ?
C3 C4 1.45(4) . ?
C3 C6 1.46(4) . ?
C12 H12A 0.9800 . ?
C12 H12B 0.9800 . ?
C12 H12C 0.9800 . ?
C12 C9 1.59(4) . ?
N9 H9A 0.9100 . ?
N9 H9B 0.9100 . ?
N9 C85 1.38(4) . ?
N9 C84 1.49(5) . ?
C48 H48 0.9500 . ?
C26 H26 0.9500 . ?
C26 C25 1.42(5) . ?
C11 H11 0.9500 . ?
N8 H8A 0.9100 . ?
N8 H8B 0.9100 . ?
N8 C83 1.444(19) . ?
N8 C82 1.421(19) . ?
C4 H4 0.9500 . ?
C4S H4SA 0.9800 . ?
C4S H4SB 0.9800 . ?
C4S H4SC 0.9800 . ?
C4S N3S 1.31(6) . ?
C6 H6A 0.9800 . ?
C6 H6B 0.9800 . ?
C6 H6C 0.9800 . ?
C24 C25 1.36(5) . ?
C24 C27 1.49(4) . ?
C24 C23 1.22(5) . ?
C25 H25 0.9500 . ?
C83 H83A 0.9800 . ?
C83 H83B 0.9800 . ?
C83 H83C 0.9800 . ?
C37 H37 0.9500 . ?
C37 C30 1.385(18) . ?
O1S C2S 1.26(6) . ?
C22 H22 0.9500 . ?
C22 C23 1.40(5) . ?
C51 H51 0.9500 . ?
C86 H86A 0.9800 . ?
C86 H86B 0.9800 . ?
C86 H86C 0.9800 . ?
C86 N10 1.48(7) . ?
C28 H28 0.9500 . ?
C28 C29 1.390(18) . ?
C30 C33 1.57(4) . ?
C30 C29 1.396(18) . ?
C85 H85A 0.9800 . ?
C85 H85B 0.9800 . ?
C85 H85C 0.9800 . ?
C84 H84A 0.9800 . ?
C84 H84B 0.9800 . ?
C84 H84C 0.9800 . ?
C27 H27A 0.9800 . ?
C27 H27B 0.9800 . ?
C27 H27C 0.9800 . ?
C23 H23 0.9500 . ?
N3S C2S 1.22(7) . ?
N3S C5S 1.48(8) . ?
C66 H66A 0.9800 . ?
C66 H66B 0.9800 . ?
C66 H66C 0.9800 . ?
C33 H33A 0.9800 . ?
C33 H33B 0.9800 . ?
C33 H33C 0.9800 . ?
C29 H29 0.9500 . ?
C59 H59A 0.9800 . ?
C59 H59B 0.9800 . ?
C59 H59C 0.9800 . ?
N10 H10A 0.9100 . ?
N10 H10B 0.9100 . ?
N10 C87 1.63(14) . ?
C87 H87A 0.9800 . ?
C87 H87B 0.9800 . ?
C87 H87C 0.9800 . ?
C2S H2S 0.9500 . ?
C82 H82A 0.9800 . ?
C82 H82B 0.9800 . ?
C82 H82C 0.9800 . ?
C31 H31 0.9500 . ?
C31 C36 1.3900 . ?
C31 C32 1.3900 . ?
C36 C35 1.3900 . ?
C36 C60 1.58(4) . ?
C35 H35 0.9500 . ?
C35 C34 1.3900 . ?
C34 H34 0.9500 . ?
C34 N0 1.3900 . ?
N0 C32 1.3900 . ?
C32 H32 0.9500 . ?
C60 H60A 0.9800 . ?
C60 H60B 0.9800 . ?
C60 H60C 0.9800 . ?
N6 C61 1.384(19) . ?
N6 C65 1.382(19) . ?
C63 C72 1.62(4) . ?
C63 C64 1.392(19) . ?
C63 C62 1.389(19) . ?
C61 H61 0.9500 . ?
C61 C62 1.391(19) . ?
C65 H65 0.9500 . ?
C65 C64 1.388(19) . ?
C72 H72A 0.9800 . ?
C72 H72B 0.9800 . ?
C72 H72C 0.9800 . ?
C64 H64 0.9500 . ?
C62 H62 0.9500 . ?
C5S H5SA 0.9800 . ?
C5S H5SB 0.9800 . ?
C5S H5SC 0.9800 . ?
C53 H53 0.9500 . ?
C53 C54 1.35(4) . ?
C54 H54 0.9500 . ?
C54 C55 1.39(5) . ?
C55 C56 1.40(4) . ?
C55 C58 1.48(5) . ?
C56 H56 0.9500 . ?
C56 C57 1.45(4) . ?
C57 H57 0.9500 . ?
C58 H58A 0.9800 . ?
C58 H58B 0.9800 . ?
C58 H58C 0.9800 . ?

loop_
_geom_torsion_atom_site_label_1
_geom_torsion_atom_site_label_2
_geom_torsion_atom_site_label_3
_geom_torsion_atom_site_label_4
_geom_torsion
_geom_torsion_site_symmetry_1
_geom_torsion_site_symmetry_2
_geom_torsion_site_symmetry_3
_geom_torsion_site_symmetry_4
_geom_torsion_publ_flag
Mo6 O25 C73 C74 164.5(16) . . . . ?
Mo6 O25 C73 O26 -31(4) . . . . ?
Mo6 O8 C20 O7 -8(3) 3_656 . . . ?
Mo6 O8 C20 C18 172.8(13) 3_656 . . . ?
Mo6 N7 C71 C70 -179(3) . . . . ?
Mo6 N7 C67 C68 179(3) . . . . ?
Mo6 N6 C61 C62 -171(3) . . . . ?
Mo6 N6 C65 C64 169(3) . . . . ?
Mo5 O18 C47 O17 8(4) . . . . ?
Mo5 O18 C47 C44 -173.1(14) . . . . ?
Mo5 O7 C20 O8 10(3) 3_656 . . . ?
Mo5 O7 C20 C18 -170.2(13) 3_656 . . . ?
Mo5 N5 C52 C51 -166(4) . . . . ?
Mo5 N5 C48 C49 162(4) . . . . ?
Mo5 N5 C53 C54 174(3) . . . . ?
Mo5 N5 C57 C56 -180(3) . . . . ?
Mo2 O20 C46 O19 -12(3) 3_656 . . . ?
Mo2 O20 C46 C42 164.4(15) 3_656 . . . ?
Mo2 O5 C13 O6 -10(4) . . . . ?
Mo2 O5 C13 C14 165.4(15) . . . . ?
Mo2 N2 C7 C8 172(2) . . . . ?
Mo2 N2 C11 C10 -167(3) . . . . ?
Mo1 O29 C81 C78 -176.5(14) . . . . ?
Mo1 O29 C81 O30 11(5) . . . . ?
Mo1 O19 C46 O20 11(3) 3_656 . . . ?
Mo1 O19 C46 C42 -165.5(14) 3_656 . . . ?
Mo1 N1 C5 C4 173(3) . . . . ?
Mo1 N1 C1 C2 -177.6(19) . . . . ?
Mo3 O27 C80 O28 10(3) 3_656 . . . ?
Mo3 O27 C80 C76 -165.3(14) 3_656 . . . ?
Mo3 O10 C21 O9 25(4) . . . . ?
Mo3 O10 C21 C16 -164.6(16) . . . . ?
Mo3 N3 C26 C25 -159(3) . . . . ?
Mo3 N3 C22 C23 170(3) . . . . ?
Mo4 O28 C80 O27 -10(3) 3_656 . . . ?
Mo4 O28 C80 C76 164.6(14) 3_656 . . . ?
Mo4 O15 C39 O16 -9(4) . . . . ?
Mo4 O15 C39 C40 169.3(15) . . . . ?
Mo4 N4 C38 C37 -173(3) . . . . ?
Mo4 N4 C28 C29 178(3) . . . . ?
Mo4 N0 C32 C31 179(7) . . . . ?
O10 C21 C16 C15 -172(2) . . . . ?
O10 C21 C16 C17 15(4) . . . . ?
O5 C13 C14 C15 174(2) . . . . ?
O5 C13 C14 C19 -3(4) . . . . ?
O9 C21 C16 C15 -1(4) . . . . ?
O9 C21 C16 C17 -174(2) . . . . ?
N1 C5 C4 C3 3(5) . . . . ?
N1 C1 C2 C3 5(4) . . . . ?
N5 C52 C51 C50 0(6) . . . . ?
N5 C53 C54 C55 5(7) . . . . ?
N7 C71 C70 C69 0.0 . . . . ?
C71 N7 C67 C68 0.0 . . . . ?
C71 C70 C69 C68 0.0 . . . . ?
C71 C70 C69 C66 -168(5) . . . . ?
C70 C69 C68 C67 0.0 . . . . ?
C69 C68 C67 N7 0.0 . . . . ?
C67 N7 C71 C70 0.0 . . . . ?
N3 C26 C25 C24 -19(8) . . . . ?
N3 C22 C23 C24 -5(8) . . . . ?
C21 C16 C15 C14 -178(2) . . . . ?
C21 C16 C17 C18 -179(2) . . . . ?
C43 C42 C46 O19 175(2) . . . . ?
C43 C42 C46 O20 -2(3) . . . . ?
C43 C42 C41 C40 -3(3) . . . . ?
C43 C44 C47 O18 2(3) . . . . ?
C43 C44 C47 O17 -178(2) . . . . ?
C78 C77 C76 C80 -176(2) . . . . ?
C78 C77 C76 C75 1(3) . . . . ?
C45 C44 C47 O18 180(2) . . . . ?
C45 C44 C47 O17 -1(4) . . . . ?
C45 C40 C39 O15 -176(2) . . . . ?
C45 C40 C39 O16 3(4) . . . . ?
C45 C40 C41 C42 -1(3) . . . . ?
C77 C78 C79 C74 5(4) . . . . ?
C77 C78 C81 O29 10(4) . . . . ?
C77 C78 C81 O30 -177(3) . . . . ?
C77 C76 C80 O27 175(2) . . . . ?
C77 C76 C80 O28 -1(3) . . . . ?
C77 C76 C75 C74 1(4) . . . . ?
O6 C13 C14 C15 -9(4) . . . . ?
O6 C13 C14 C19 173(3) . . . . ?
N4 C38 C37 C30 -2(7) . . . . ?
N4 C28 C29 C30 -7(7) . . . . ?
C13 C14 C15 C16 -177(2) . . . . ?
C13 C14 C19 C18 178(2) . . . . ?
C42 C43 C44 C45 -2(4) . . . . ?
C42 C43 C44 C47 176(2) . . . . ?
C79 C78 C77 C76 -4(4) . . . . ?
C79 C78 C81 O29 -175(2) . . . . ?
C79 C78 C81 O30 -2(4) . . . . ?
C79 C74 C75 C76 0(4) . . . . ?
C79 C74 C73 O25 177(2) . . . . ?
C79 C74 C73 O26 11(4) . . . . ?
C49 C50 C51 C52 -1(4) . . . . ?
C46 C42 C41 C40 176(2) . . . . ?
C44 C43 C42 C46 -175(2) . . . . ?
C44 C43 C42 C41 4(4) . . . . ?
C44 C45 C40 C39 177(2) . . . . ?
C44 C45 C40 C41 3(3) . . . . ?
C40 C45 C44 C43 -2(4) . . . . ?
C40 C45 C44 C47 -179(2) . . . . ?
C80 C76 C75 C74 178(2) . . . . ?
C52 N5 C48 C49 1(9) . . . . ?
C39 C40 C41 C42 -175(2) . . . . ?
C41 C42 C46 O19 -4(3) . . . . ?
C41 C42 C46 O20 179(2) . . . . ?
C41 C40 C39 O15 -2(3) . . . . ?
C41 C40 C39 O16 177(2) . . . . ?
C15 C16 C17 C18 7(3) . . . . ?
C15 C14 C19 C18 1(4) . . . . ?
C50 C49 C48 N5 -1(9) . . . . ?
C5 N1 C1 C2 -1(4) . . . . ?
C1 N1 C5 C4 -3(5) . . . . ?
C1 C2 C3 C4 -5(4) . . . . ?
C1 C2 C3 C6 -179(3) . . . . ?
C75 C74 C79 C78 -3(4) . . . . ?
C75 C74 C73 O25 -11(4) . . . . ?
C75 C74 C73 O26 -177(3) . . . . ?
C75 C76 C80 O27 -2(3) . . . . ?
C75 C76 C80 O28 -178(2) . . . . ?
C17 C16 C15 C14 -4(3) . . . . ?
C17 C18 C19 C14 2(4) . . . . ?
C17 C18 C20 O7 173.9(19) . . . . ?
C17 C18 C20 O8 -7(3) . . . . ?
C73 C74 C79 C78 169(2) . . . . ?
C73 C74 C75 C76 -172(2) . . . . ?
C19 C18 C17 C16 -6(3) . . . . ?
C19 C18 C20 O7 0(3) . . . . ?
C19 C18 C20 O8 179(2) . . . . ?
C19 C14 C15 C16 0(4) . . . . ?
C2 C3 C4 C5 1(4) . . . . ?
C7 N2 C11 C10 0(5) . . . . ?
C7 C8 C9 C10 10(5) . . . . ?
C7 C8 C9 C12 -174(3) . . . . ?
C38 N4 C28 C29 10(7) . . . . ?
C38 C37 C30 C33 172(4) . . . . ?
C38 C37 C30 C29 4(8) . . . . ?
C48 N5 C52 C51 0(8) . . . . ?
C48 C49 C50 C51 1(6) . . . . ?
C48 C49 C50 C59 -179(4) . . . . ?
C20 C18 C17 C16 179.6(19) . . . . ?
C20 C18 C19 C14 176(2) . . . . ?
C26 N3 C22 C23 3(6) . . . . ?
C11 N2 C7 C8 4(4) . . . . ?
C11 C10 C9 C8 -6(5) . . . . ?
C11 C10 C9 C12 177(3) . . . . ?
C81 C78 C77 C76 171(2) . . . . ?
C81 C78 C79 C74 -170(2) . . . . ?
C4S N3S C2S O1S -174(7) . . . . ?
C6 C3 C4 C5 176(3) . . . . ?
C9 C8 C7 N2 -8(5) . . . . ?
C9 C10 C11 N2 1(5) . . . . ?
C25 C24 C23 C22 -4(8) . . . . ?
C37 C30 C29 C28 0(7) . . . . ?
C22 N3 C26 C25 8(6) . . . . ?
C28 N4 C38 C37 -5(6) . . . . ?
C27 C24 C25 C26 -170(4) . . . . ?
C27 C24 C23 C22 -178(4) . . . . ?
C23 C24 C25 C26 16(8) . . . . ?
C66 C69 C68 C67 167(6) . . . . ?
C33 C30 C29 C28 -168(4) . . . . ?
C59 C50 C51 C52 180(3) . . . . ?
C31 C36 C35 C34 0.0 . . . . ?
C36 C31 C32 N0 0.0 . . . . ?
C36 C35 C34 N0 0.0 . . . . ?
C35 C34 N0 Mo4 -179(7) . . . . ?
C35 C34 N0 C32 0.0 . . . . ?
C34 N0 C32 C31 0.0 . . . . ?
C32 C31 C36 C35 0.0 . . . . ?
C32 C31 C36 C60 163(11) . . . . ?
C60 C36 C35 C34 -163(11) . . . . ?
N6 C61 C62 C63 2(3) . . . . ?
N6 C65 C64 C63 2(4) . . . . ?
C61 N6 C65 C64 -2(3) . . . . ?
C65 N6 C61 C62 0(2) . . . . ?
C72 C63 C64 C65 180(2) . . . . ?
C72 C63 C62 C61 178.5(18) . . . . ?
C64 C63 C62 C61 -2(3) . . . . ?
C62 C63 C64 C65 0(3) . . . . ?
C5S N3S C2S O1S -1(14) . . . . ?
C53 N5 C57 C56 -7(6) . . . . ?
C53 C54 C55 C56 -4(6) . . . . ?
C53 C54 C55 C58 173(4) . . . . ?
C54 C55 C56 C57 -1(5) . . . . ?
C55 C56 C57 N5 7(6) . . . . ?
C57 N5 C53 C54 1(6) . . . . ?
C58 C55 C56 C57 -179(4) . . . . ?

loop_
_twin_individual_id
_twin_individual_mass_fraction_refined
1 0.749(4)
2 0.251(4)

loop_
_smtbx_masks_void_nr
_smtbx_masks_void_average_x
_smtbx_masks_void_average_y
_smtbx_masks_void_average_z
_smtbx_masks_void_volume
_smtbx_masks_void_count_electrons
_smtbx_masks_void_content
1 0.000 -0.469 0.250 693.8 163.1 '4 DMF'
2 0.000 -0.965 0.750 693.8 163.7 '4 DMF'
3 0.500 -0.208 0.500 533.8 156.3 '4 DMF'
4 0.500 0.181 1.000 533.8 156.3 '4 DMF'
